data_7706031
loop_
_publ_author_name
'Tian, Haiquan'
'Huang, Fu-Ping'
'Li, Yongfei'
'Chen, Peiqiong'
'Chai, Keyu'
'Lu, Jing'
'Liu, Hou-Ting'
'Zeng, Suyuan'
'Li, Dacheng'
'Dou, Jianmin'

_publ_section_title
;
 Ring-forming transformation associated with hydrazone changes of
 hexadecanuclear dysprosium phosphonates.
;
_journal_issue 3
_journal_name_full 'Dalton transactions (Cambridge, England : 2003)'
_journal_page_first 1119
_journal_page_last 1125
_journal_paper_doi 10.1039/d0dt03536j
_journal_volume 50
_journal_year 2021
_chemical_formula_moiety 'C108 H91 Dy8 N17 O37 P5, 0.5(C H4 O), 4.5(H2 O)'
_chemical_formula_sum 'C108.5 H102 Dy8 N17 O42 P5'
_chemical_formula_weight 3770.93
_space_group_crystal_system monoclinic
_space_group_IT_number 14
_space_group_name_Hall '-P 2yn'
_space_group_name_H-M_alt 'P 1 21/n 1'
_atom_sites_solution_hydrogens mixed
_audit_creation_method SHELXL-2018/3
_audit_update_record
;
2020-11-27 deposited with the CCDC.	2020-12-11 downloaded from the CCDC.
;
_cell_angle_alpha 90
_cell_angle_beta 109.1885(10)
_cell_angle_gamma 90
_cell_formula_units_Z 4
_cell_length_a 18.39707(17)
_cell_length_b 28.62469(19)
_cell_length_c 27.8172(2)
_cell_measurement_reflns_used 38944
_cell_measurement_temperature 100.00(10)
_cell_measurement_theta_max 76.0410
_cell_measurement_theta_min 2.5410
_cell_volume 13835.0(2)
_computing_cell_refinement 'CrysAlisPro 1.171.40.80a (Rigaku OD, 2020)'
_computing_data_collection 'CrysAlisPro 1.171.40.80a (Rigaku OD, 2020)'
_computing_data_reduction 'CrysAlisPro 1.171.40.80a (Rigaku OD, 2020)'
_computing_molecular_graphics 'SHELXL-2018/3 (Sheldrick, 2018)'
_computing_publication_material 'SHELXL-2018/3 (Sheldrick, 2018)'
_computing_structure_refinement 'SHELXL-2018/3 (Sheldrick, 2018)'
_computing_structure_solution 'SHELXL-2018/3 (Sheldrick, 2018)'
_diffrn_ambient_temperature 100.00(10)
_diffrn_measured_fraction_theta_full 0.998
_diffrn_measured_fraction_theta_max 0.998
_diffrn_measurement_device_type 'XtaLAB Synergy, Dualflex, HyPix'
_diffrn_radiation_type CuK\a
_diffrn_radiation_wavelength 1.54184
_diffrn_reflns_av_R_equivalents 0.0586
_diffrn_reflns_av_unetI/netI 0.0438
_diffrn_reflns_Laue_measured_fraction_full 0.998
_diffrn_reflns_Laue_measured_fraction_max 0.998
_diffrn_reflns_limit_h_max 22
_diffrn_reflns_limit_h_min -22
_diffrn_reflns_limit_k_max 31
_diffrn_reflns_limit_k_min -34
_diffrn_reflns_limit_l_max 33
_diffrn_reflns_limit_l_min -33
_diffrn_reflns_number 110052
_diffrn_reflns_point_group_measured_fraction_full 0.998
_diffrn_reflns_point_group_measured_fraction_max 0.998
_diffrn_reflns_theta_full 67.249
_diffrn_reflns_theta_max 67.249
_diffrn_reflns_theta_min 2.546
_diffrn_source 'micro-focus sealed X-ray tube'
_exptl_absorpt_coefficient_mu 23.851
_exptl_absorpt_correction_T_max 1.00000
_exptl_absorpt_correction_T_min 0.56896
_exptl_absorpt_correction_type multi-scan
_exptl_absorpt_process_details sadabs
_exptl_crystal_colour 'pale yellow'
_exptl_crystal_density_diffrn 1.810
_exptl_crystal_description block
_exptl_crystal_F_000 7028
_exptl_crystal_size_max 0.090
_exptl_crystal_size_mid 0.080
_exptl_crystal_size_min 0.080
_refine_diff_density_max 1.184
_refine_diff_density_min -0.764
_refine_diff_density_rms 0.115
_refine_ls_extinction_method none
_refine_ls_goodness_of_fit_ref 0.790
_refine_ls_hydrogen_treatment constr
_refine_ls_matrix_type full
_refine_ls_number_parameters 1771
_refine_ls_number_reflns 24735
_refine_ls_number_restraints 1272
_refine_ls_restrained_S_all 0.784
_refine_ls_R_factor_all 0.0586
_refine_ls_R_factor_gt 0.0452
_refine_ls_shift/su_max 0.002
_refine_ls_shift/su_mean 0.000
_refine_ls_structure_factor_coef Fsqd
_refine_ls_weighting_details 'w=1/[\s^2^(Fo^2^)+(0.1351P)^2^+19.7160P] where P=(Fo^2^+2Fc^2^)/3'
_refine_ls_weighting_scheme calc
_refine_ls_wR_factor_gt 0.1335
_refine_ls_wR_factor_ref 0.1477
_reflns_Friedel_coverage 0.000
_reflns_number_gt 19450
_reflns_number_total 24735
_reflns_threshold_expression 'I > 2\s(I)'
_cod_data_source_file d0dt03536j2.cif
_cod_data_source_block 1
_cod_depositor_comments 'Adding full bibliography for 7706031--7706032.cif.'
_cod_original_sg_symbol_H-M 'P 21/n'
_cod_database_code 7706031
_shelx_shelxl_version_number 2018/3
_shelx_space_group_comment
;
The symmetry employed for this shelxl refinement is uniquely defined
by the following loop, which should always be used as a source of
symmetry information in preference to the above space-group names.
They are only intended as comments.
;
_shelx_estimated_absorpt_t_min 0.223
_shelx_estimated_absorpt_t_max 0.251

loop_
_space_group_symop_operation_xyz
'x, y, z'
'-x+1/2, y+1/2, -z+1/2'
'-x, -y, -z'
'x-1/2, -y-1/2, z-1/2'

loop_
_atom_site_label
_atom_site_type_symbol
_atom_site_fract_x
_atom_site_fract_y
_atom_site_fract_z
_atom_site_U_iso_or_equiv
_atom_site_adp_type
_atom_site_occupancy
_atom_site_site_symmetry_order
_atom_site_calc_flag
_atom_site_refinement_flags_posn
_atom_site_refinement_flags_adp
_atom_site_refinement_flags_occupancy
_atom_site_disorder_assembly
_atom_site_disorder_group
Dy1 Dy 0.61885(3) 0.51112(2) -0.28083(2) 0.05619(11) Uani 1 1 d . . . . .
Dy2 Dy 0.58756(2) 0.56412(2) -0.15622(2) 0.04564(10) Uani 1 1 d . . . . .
Dy3 Dy 0.66163(2) 0.56720(2) 0.10235(2) 0.04290(10) Uani 1 1 d . . . . .
Dy4 Dy 0.58629(3) 0.53130(2) 0.33040(2) 0.06153(12) Uani 1 1 d . . . . .
Dy5 Dy 0.42959(2) 0.61254(2) 0.23602(2) 0.05441(11) Uani 1 1 d . . . . .
Dy6 Dy 0.29492(2) 0.47787(2) 0.02028(2) 0.04453(10) Uani 1 1 d . . . . .
Dy7 Dy 0.37455(2) 0.51970(2) -0.20545(2) 0.04782(10) Uani 1 1 d . . . . .
Dy8 Dy 0.44289(2) 0.59781(2) 0.02074(2) 0.04314(10) Uani 1 1 d . . . . .
N1 N 0.5611(4) 0.65230(19) -0.1702(2) 0.0573(14) Uani 1 1 d . . . . .
N2 N 0.5173(5) 0.7435(3) -0.2026(4) 0.092(2) Uani 1 1 d . . . . .
N3 N 0.3109(4) 0.5983(2) -0.2227(2) 0.0553(14) Uani 1 1 d . . . . .
N4 N 0.4526(3) 0.68523(18) 0.0259(2) 0.0537(13) Uani 1 1 d . . . . .
N5 N 0.4813(5) 0.7808(2) 0.0243(3) 0.081(2) Uani 1 1 d . . . . .
N6 N 0.7063(3) 0.64997(19) 0.1184(2) 0.0528(13) Uani 1 1 d . . . . .
N7 N 0.4931(4) 0.6900(2) 0.2691(3) 0.0729(18) Uani 1 1 d . . . . .
N8 N 0.6637(5) 0.5963(3) 0.3893(3) 0.092(2) Uani 1 1 d . . . . .
N9 N 0.7379(8) 0.6713(5) 0.4515(4) 0.141(5) Uani 1 1 d . . . . .
N10 N 0.3122(5) 0.6575(2) 0.2526(3) 0.080(2) Uani 1 1 d . . . . .
N11 N 0.1685(6) 0.6941(3) 0.2479(5) 0.113(3) Uani 1 1 d . . . . .
N12 N 0.2429(4) 0.5052(2) 0.2684(3) 0.0639(16) Uani 1 1 d . . . . .
O1 O 0.5442(3) 0.57288(16) -0.24376(17) 0.0567(11) Uani 1 1 d . . . . .
O2 O 0.4075(3) 0.54244(18) -0.27761(17) 0.0595(12) Uani 1 1 d . . . . .
O3 O 0.4910(3) 0.54014(17) -0.33026(17) 0.0586(11) Uani 1 1 d . . . . .
O4 O 0.5271(3) 0.46526(16) -0.26106(17) 0.0521(10) Uani 1 1 d . . . . .
H4B H 0.547028 0.453670 -0.231487 0.078 Uiso 1 1 d R U . . .
H4C H 0.488777 0.482128 -0.261716 0.078 Uiso 1 1 d R U . . .
O5 O 0.4568(3) 0.58590(14) -0.17391(16) 0.0474(10) Uani 1 1 d . . . . .
O6 O 0.2533(3) 0.50947(18) -0.25549(19) 0.0595(12) Uani 1 1 d . . . . .
O7 O 0.3769(3) 0.44978(17) -0.25903(17) 0.0552(11) Uani 1 1 d . . . . .
O8 O 0.4713(3) 0.39293(16) -0.20104(17) 0.0530(10) Uani 1 1 d . . . . .
O9 O 0.3709(3) 0.43510(14) -0.17446(16) 0.0474(10) Uani 1 1 d . . . . .
O10 O 0.6077(3) 0.58037(14) -0.07211(16) 0.0459(9) Uani 1 1 d . . . . .
O11 O 0.5208(3) 0.61416(15) -0.02667(17) 0.0512(10) Uani 1 1 d . . . . .
O12 O 0.6579(2) 0.58603(14) 0.01922(16) 0.0459(9) Uani 1 1 d . . . . .
O13 O 0.3389(2) 0.51749(14) -0.13363(15) 0.0421(9) Uani 1 1 d . . . . .
O14 O 0.3005(2) 0.49823(14) -0.06035(15) 0.0442(9) Uani 1 1 d . . . . .
O15 O 0.3798(3) 0.57083(13) -0.05758(16) 0.0454(9) Uani 1 1 d . . . . .
O16 O 0.5633(2) 0.62547(13) 0.07850(16) 0.0463(9) Uani 1 1 d . . . . .
O17 O 0.7876(3) 0.56694(15) 0.13582(19) 0.0545(11) Uani 1 1 d . . . . .
O18 O 0.4386(3) 0.59727(15) 0.10307(17) 0.0500(10) Uani 1 1 d . . . . .
H18B H 0.406695 0.576698 0.105474 0.075 Uiso 1 1 d R U . . .
H18C H 0.483085 0.590799 0.123624 0.075 Uiso 1 1 d R U . . .
O19 O 0.4182(2) 0.51283(14) 0.03630(16) 0.0446(9) Uani 1 1 d . . . . .
O20 O 0.5365(2) 0.53596(13) 0.05631(15) 0.0424(9) Uani 1 1 d . . . . .
O21 O 0.3175(3) 0.6192(2) 0.0119(2) 0.0747(16) Uani 1 1 d . . . . .
O22 O 0.2514(4) 0.5521(2) 0.0133(2) 0.0830(17) Uani 1 1 d . . . . .
O23 O 0.1800(3) 0.4518(2) -0.0459(2) 0.0775(15) Uani 1 1 d . . . . .
H23A H 0.148289 0.440848 -0.032448 0.116 Uiso 1 1 d R U . . .
H23C H 0.192009 0.430648 -0.063368 0.116 Uiso 1 1 d R U . . .
O24 O 0.2249(3) 0.42600(16) 0.05273(19) 0.0563(11) Uani 1 1 d . . . . .
O25 O 0.2923(3) 0.40059(16) 0.1313(2) 0.0567(11) Uani 1 1 d . . . . .
O26 O 0.3282(2) 0.50018(14) 0.10469(15) 0.0450(9) Uani 1 1 d . . . . .
O27 O 0.3394(3) 0.48775(14) 0.19250(17) 0.0496(10) Uani 1 1 d . . . . .
O28 O 0.3562(3) 0.56993(14) 0.16327(17) 0.0502(10) Uani 1 1 d . . . . .
O29 O 0.3889(3) 0.66565(16) 0.1752(2) 0.0622(12) Uani 1 1 d . . . . .
O30 O 0.5391(3) 0.60989(17) 0.30988(19) 0.0622(12) Uani 1 1 d . . . . .
O31 O 0.7211(3) 0.5135(2) 0.3453(2) 0.0791(16) Uani 1 1 d . . . . .
H31A H 0.736359 0.493915 0.369538 0.119 Uiso 1 1 d R U . . .
H31B H 0.726087 0.501765 0.318474 0.119 Uiso 1 1 d R U . . .
O32 O 0.6427(4) 0.4943(2) 0.4115(2) 0.0960(19) Uani 1 1 d D U . . .
O33 O 0.4998(5) 0.5473(2) 0.3733(3) 0.108(2) Uani 1 1 d . . . . .
O34 O 0.3444(3) 0.56817(16) 0.26737(19) 0.0582(12) Uani 1 1 d . . . . .
O35 O 0.3241(3) 0.42171(19) 0.2831(2) 0.0738(15) Uani 1 1 d . . . . .
O36 O 0.3907(5) 0.5087(3) 0.3648(2) 0.095(2) Uani 1 1 d . . . . .
O37 O 0.5043(2) 0.50206(14) -0.16941(16) 0.0456(9) Uani 1 1 d . . . . .
P1 P 0.47140(12) 0.56864(6) -0.28911(7) 0.0581(4) Uani 1 1 d . U . . .
P2 P 0.60127(10) 0.61027(5) -0.02775(6) 0.0447(3) Uani 1 1 d . U . . .
P3 P 0.31359(10) 0.52429(5) 0.14981(6) 0.0470(4) Uani 1 1 d . . . . .
P4 P 0.31772(9) 0.53968(5) -0.08991(6) 0.0430(3) Uani 1 1 d . . . . .
P5 P 0.39015(10) 0.41161(6) -0.21859(6) 0.0503(4) Uani 1 1 d . . . . .
C1 C 0.4259(13) 0.6208(7) -0.3177(7) 0.061(6) Uani 0.159(8) 1 d D U P A 1
C2 C 0.4628(12) 0.6581(8) -0.3305(6) 0.061(6) Uani 0.159(8) 1 d D U P A 1
H2 H 0.515828 0.657348 -0.323343 0.073 Uiso 0.159(8) 1 calc R U P A 1
C3 C 0.4214(14) 0.6965(7) -0.3537(8) 0.072(7) Uani 0.159(8) 1 d D U P A 1
H3 H 0.446460 0.721746 -0.362360 0.086 Uiso 0.159(8) 1 calc R U P A 1
C4 C 0.3432(14) 0.6977(7) -0.3643(9) 0.069(6) Uani 0.159(8) 1 d D U P A 1
H4 H 0.315162 0.723793 -0.380043 0.083 Uiso 0.159(8) 1 calc R U P A 1
C5 C 0.3063(12) 0.6605(6) -0.3516(7) 0.075(6) Uani 0.159(8) 1 d D U P A 1
C6 C 0.2283(13) 0.6616(9) -0.3620(11) 0.083(6) Uani 0.159(8) 1 d D U P A 1
H6 H 0.200198 0.687631 -0.377710 0.100 Uiso 0.159(8) 1 calc R U P A 1
C7 C 0.1913(13) 0.6242(10) -0.3493(11) 0.086(7) Uani 0.159(8) 1 d D U P A 1
H7 H 0.138272 0.624924 -0.356455 0.104 Uiso 0.159(8) 1 calc R U P A 1
C8 C 0.2329(15) 0.5859(9) -0.3260(11) 0.086(7) Uani 0.159(8) 1 d D U P A 1
H8 H 0.208000 0.560663 -0.317258 0.103 Uiso 0.159(8) 1 calc R U P A 1
C9 C 0.3110(15) 0.5849(7) -0.3156(10) 0.079(6) Uani 0.159(8) 1 d D U P A 1
H9 H 0.339168 0.558932 -0.299808 0.095 Uiso 0.159(8) 1 calc R U P A 1
C10 C 0.3476(12) 0.6222(6) -0.3284(6) 0.069(6) Uani 0.159(8) 1 d D U P A 1
C1' C 0.4479(5) 0.6304(3) -0.3128(3) 0.108(3) Uani 0.841(8) 1 d D U P A 2
C2' C 0.5104(6) 0.6603(3) -0.3031(3) 0.109(3) Uani 0.841(8) 1 d D U P A 2
H2' H 0.558814 0.650104 -0.282854 0.131 Uiso 0.841(8) 1 calc R U P A 2
C3' C 0.5023(6) 0.7045(3) -0.3228(3) 0.132(4) Uani 0.841(8) 1 d D U P A 2
H3' H 0.544806 0.724090 -0.315930 0.159 Uiso 0.841(8) 1 calc R U P A 2
C4' C 0.4312(6) 0.7199(3) -0.3527(4) 0.138(4) Uani 0.841(8) 1 d D U P A 2
H4' H 0.425418 0.749893 -0.366291 0.165 Uiso 0.841(8) 1 calc R U P A 2
C5' C 0.3684(6) 0.6908(3) -0.3625(3) 0.128(4) Uani 0.841(8) 1 d D U P A 2
C6' C 0.2980(6) 0.7066(4) -0.3924(4) 0.144(4) Uani 0.841(8) 1 d D U P A 2
H6' H 0.292722 0.736756 -0.405577 0.173 Uiso 0.841(8) 1 calc R U P A 2
C7' C 0.2350(6) 0.6777(4) -0.4031(4) 0.150(4) Uani 0.841(8) 1 d D U P A 2
H7' H 0.186914 0.688075 -0.423623 0.180 Uiso 0.841(8) 1 calc R U P A 2
C8' C 0.2434(6) 0.6334(4) -0.3831(4) 0.149(4) Uani 0.841(8) 1 d D U P A 2
H8' H 0.200754 0.613857 -0.390345 0.179 Uiso 0.841(8) 1 calc R U P A 2
C9' C 0.3141(6) 0.6174(3) -0.3526(3) 0.120(3) Uani 0.841(8) 1 d D U P A 2
H9' H 0.319154 0.587396 -0.338947 0.144 Uiso 0.841(8) 1 calc R U P A 2
C10' C 0.3770(5) 0.6462(3) -0.3425(3) 0.121(3) Uani 0.841(8) 1 d D U P A 2
C11 C 0.6139(5) 0.6859(2) -0.1676(3) 0.0638(19) Uani 1 1 d . . . . .
H11 H 0.666143 0.678783 -0.155305 0.077 Uiso 1 1 calc R U . . .
C12 C 0.5900(6) 0.7314(3) -0.1835(4) 0.083(3) Uani 1 1 d . . . . .
H12 H 0.627383 0.754163 -0.180392 0.099 Uiso 1 1 calc R U . . .
C13 C 0.4662(6) 0.7107(3) -0.2048(4) 0.076(2) Uani 1 1 d . . . . .
H13 H 0.414185 0.718235 -0.217842 0.091 Uiso 1 1 calc R U . . .
C14 C 0.4867(5) 0.6650(2) -0.1885(3) 0.0575(17) Uani 1 1 d . . . . .
C15 C 0.4299(4) 0.6266(2) -0.1923(3) 0.0516(15) Uani 1 1 d . . . . .
N14 N 0.3592(4) 0.6380(2) -0.2150(2) 0.0576(14) Uani 1 1 d . . . . .
C17 C 0.2398(5) 0.6095(3) -0.2412(3) 0.068(2) Uani 1 1 d . . . . .
H17 H 0.228095 0.641221 -0.243812 0.082 Uiso 1 1 calc R U . . .
C18 C 0.1757(5) 0.5771(3) -0.2584(3) 0.069(2) Uani 1 1 d . . . . .
C19 C 0.1022(6) 0.5963(4) -0.2715(4) 0.085(3) Uani 1 1 d . . . . .
H19 H 0.096628 0.628250 -0.268004 0.102 Uiso 1 1 calc R U . . .
C20 C 0.0373(5) 0.5685(5) -0.2896(5) 0.100(3) Uani 1 1 d . . . . .
H20 H -0.011653 0.581470 -0.297665 0.120 Uiso 1 1 calc R U . . .
C21 C 0.0466(6) 0.5209(4) -0.2954(5) 0.100(3) Uani 1 1 d . . . . .
H21 H 0.003465 0.501878 -0.307343 0.120 Uiso 1 1 calc R U . . .
C22 C 0.1168(5) 0.5022(4) -0.2840(4) 0.085(3) Uani 1 1 d . . . . .
H22 H 0.120992 0.470271 -0.288877 0.102 Uiso 1 1 calc R U . . .
C23 C 0.1846(5) 0.5286(3) -0.2651(3) 0.067(2) Uani 1 1 d . . . . .
C24 C 0.6353(4) 0.66977(19) -0.0321(3) 0.0701(18) Uani 1 1 d D U . . .
C25 C 0.5692(6) 0.6964(4) -0.0579(6) 0.070(3) Uani 0.498(9) 1 d D U P B 1
H25 H 0.520900 0.682471 -0.067629 0.084 Uiso 0.498(9) 1 calc R U P B 1
C26 C 0.5760(7) 0.7425(4) -0.0687(7) 0.085(4) Uani 0.498(9) 1 d D U P B 1
H26 H 0.532434 0.759822 -0.085934 0.102 Uiso 0.498(9) 1 calc R U P B 1
C27 C 0.6472(7) 0.7632(4) -0.0540(8) 0.084(4) Uani 0.498(9) 1 d D U P B 1
H27 H 0.652440 0.794280 -0.061959 0.101 Uiso 0.498(9) 1 calc R U P B 1
C28 C 0.7106(6) 0.7376(4) -0.0274(10) 0.085(4) Uani 0.498(9) 1 d D U P B 1
C29 C 0.7036(5) 0.6914(3) -0.0163(6) 0.068(3) Uani 0.498(9) 1 d D U P B 1
C30 C 0.7663(7) 0.6666(4) 0.0120(6) 0.071(3) Uani 0.498(9) 1 d D U P B 1
H30 H 0.761113 0.635755 0.020968 0.085 Uiso 0.498(9) 1 calc R U P B 1
C31 C 0.8374(6) 0.6878(4) 0.0271(7) 0.089(4) Uani 0.498(9) 1 d D U P B 1
H31 H 0.880699 0.671126 0.046092 0.107 Uiso 0.498(9) 1 calc R U P B 1
C32 C 0.8450(7) 0.7334(4) 0.0144(7) 0.095(4) Uani 0.498(9) 1 d D U P B 1
H32 H 0.893446 0.747129 0.023916 0.114 Uiso 0.498(9) 1 calc R U P B 1
C33 C 0.7812(7) 0.7587(4) -0.0122(7) 0.089(4) Uani 0.498(9) 1 d D U P B 1
H33 H 0.785963 0.789910 -0.019882 0.107 Uiso 0.498(9) 1 calc R U P B 1
C25' C 0.7157(6) 0.6689(4) -0.0085(7) 0.080(4) Uani 0.502(9) 1 d D U P B 2
H25' H 0.739595 0.640823 0.004546 0.096 Uiso 0.502(9) 1 calc R U P B 2
C26' C 0.7598(6) 0.7083(4) -0.0044(6) 0.090(4) Uani 0.502(9) 1 d D U P B 2
H26' H 0.812865 0.706798 0.011111 0.108 Uiso 0.502(9) 1 calc R U P B 2
C27' C 0.7253(7) 0.7501(4) -0.0233(10) 0.092(4) Uani 0.502(9) 1 d D U P B 2
H27' H 0.754711 0.776633 -0.022845 0.110 Uiso 0.502(9) 1 calc R U P B 2
C28' C 0.6465(6) 0.7519(3) -0.0427(8) 0.089(4) Uani 0.502(9) 1 d D U P B 2
C29' C 0.6034(6) 0.7121(3) -0.0490(7) 0.080(4) Uani 0.502(9) 1 d D U P B 2
C30' C 0.5255(7) 0.7138(4) -0.0722(7) 0.085(4) Uani 0.502(9) 1 d D U P B 2
H30' H 0.496016 0.686826 -0.076002 0.102 Uiso 0.502(9) 1 calc R U P B 2
C31' C 0.4914(7) 0.7560(4) -0.0899(7) 0.094(4) Uani 0.502(9) 1 d D U P B 2
H31' H 0.438337 0.757506 -0.105615 0.113 Uiso 0.502(9) 1 calc R U P B 2
C32' C 0.5346(8) 0.7960(4) -0.0847(8) 0.102(5) Uani 0.502(9) 1 d D U P B 2
H32' H 0.511129 0.824201 -0.097455 0.123 Uiso 0.502(9) 1 calc R U P B 2
C33' C 0.6127(8) 0.7941(3) -0.0605(7) 0.097(4) Uani 0.502(9) 1 d D U P B 2
H33' H 0.642419 0.821028 -0.056201 0.116 Uiso 0.502(9) 1 calc R U P B 2
C34 C 0.3988(5) 0.7152(2) 0.0015(3) 0.0633(18) Uani 1 1 d . . . . .
H34 H 0.349378 0.704147 -0.015220 0.076 Uiso 1 1 calc R U . . .
C35 C 0.4129(5) 0.7622(3) -0.0001(4) 0.074(2) Uani 1 1 d . . . . .
H35 H 0.373325 0.781716 -0.018927 0.089 Uiso 1 1 calc R U . . .
C36 C 0.5353(5) 0.7510(3) 0.0487(4) 0.074(2) Uani 1 1 d . . . . .
H36 H 0.584306 0.762430 0.065910 0.089 Uiso 1 1 calc R U . . .
C37 C 0.5223(4) 0.7026(2) 0.0500(3) 0.0530(16) Uani 1 1 d . . . . .
C38 C 0.5840(4) 0.6686(2) 0.0770(3) 0.0535(16) Uani 1 1 d . . . . .
N15 N 0.6531(3) 0.68579(18) 0.0950(2) 0.0560(14) Uani 1 1 d . . . . .
C40 C 0.7710(4) 0.6669(2) 0.1456(3) 0.0583(17) Uani 1 1 d . . . . .
H40 H 0.774406 0.699249 0.148228 0.070 Uiso 1 1 calc R U . . .
C41 C 0.8387(4) 0.6410(3) 0.1724(3) 0.0615(18) Uani 1 1 d . . . . .
C42 C 0.9027(5) 0.6651(3) 0.2055(4) 0.073(2) Uani 1 1 d . . . . .
H42 H 0.898616 0.697062 0.210238 0.088 Uiso 1 1 calc R U . . .
C43 C 0.9700(5) 0.6431(3) 0.2307(3) 0.077(2) Uani 1 1 d . . . . .
H43 H 1.011723 0.660311 0.251013 0.092 Uiso 1 1 calc R U . . .
C44 C 0.9768(5) 0.5952(3) 0.2262(4) 0.080(2) Uani 1 1 d . . . . .
H44 H 1.022074 0.579899 0.244493 0.096 Uiso 1 1 calc R U . . .
C45 C 0.9142(4) 0.5699(3) 0.1936(3) 0.067(2) Uani 1 1 d . . . . .
H45 H 0.919272 0.537941 0.189707 0.081 Uiso 1 1 calc R U . . .
C46 C 0.8446(4) 0.5918(3) 0.1669(3) 0.0566(16) Uani 1 1 d . . . . .
C47 C 0.3902(5) 0.7086(3) 0.1623(3) 0.068(2) Uani 1 1 d . . . . .
C48 C 0.3464(6) 0.7250(3) 0.1130(3) 0.074(2) Uani 1 1 d . . . . .
H48 H 0.317383 0.703876 0.088899 0.089 Uiso 1 1 calc R U . . .
C49 C 0.3459(7) 0.7709(3) 0.1002(4) 0.093(3) Uani 1 1 d . . . . .
H49 H 0.314522 0.780493 0.068131 0.112 Uiso 1 1 calc R U . . .
C50 C 0.3905(9) 0.8039(4) 0.1332(5) 0.114(4) Uani 1 1 d . . . . .
H50 H 0.390459 0.834960 0.123408 0.137 Uiso 1 1 calc R U . . .
C51 C 0.4346(8) 0.7896(3) 0.1806(5) 0.112(4) Uani 1 1 d . . . . .
H51 H 0.464287 0.811625 0.203165 0.134 Uiso 1 1 calc R U . . .
C52 C 0.4372(6) 0.7422(3) 0.1970(4) 0.082(3) Uani 1 1 d . . . . .
C53 C 0.4867(6) 0.7307(3) 0.2468(4) 0.083(3) Uani 1 1 d . . . . .
H53 H 0.517510 0.754640 0.265413 0.099 Uiso 1 1 calc R U . . .
N16 N 0.5544(5) 0.6906(3) 0.3166(3) 0.0770(19) Uani 1 1 d . . . . .
C55 C 0.5712(5) 0.6480(3) 0.3322(3) 0.074(2) Uani 1 1 d . . . . .
C56 C 0.6395(6) 0.6409(4) 0.3794(3) 0.088(3) Uani 1 1 d . . . . .
C57 C 0.6750(8) 0.6782(4) 0.4109(4) 0.116(4) Uani 1 1 d . . . . .
H57 H 0.654783 0.708084 0.403503 0.139 Uiso 1 1 calc R U . . .
C58 C 0.7605(9) 0.6261(5) 0.4612(5) 0.135(5) Uani 1 1 d . . . . .
H58 H 0.802144 0.619540 0.490137 0.162 Uiso 1 1 calc R U . . .
C59 C 0.7254(8) 0.5899(5) 0.4308(4) 0.117(4) Uani 1 1 d . . . . .
H59 H 0.744833 0.559877 0.438983 0.141 Uiso 1 1 calc R U . . .
C60 C 0.2957(7) 0.7030(3) 0.2451(5) 0.100(4) Uani 1 1 d . . . . .
H60 H 0.332946 0.723481 0.241625 0.121 Uiso 1 1 calc R U . . .
C61 C 0.2243(7) 0.7200(3) 0.2426(5) 0.105(4) Uani 1 1 d . . . . .
H61 H 0.215187 0.751818 0.236755 0.127 Uiso 1 1 calc R U . . .
C62 C 0.1832(6) 0.6481(3) 0.2533(5) 0.096(3) Uani 1 1 d . . . . .
H62 H 0.144299 0.627777 0.254300 0.115 Uiso 1 1 calc R U . . .
C63 C 0.2559(5) 0.6298(3) 0.2575(3) 0.073(2) Uani 1 1 d . . . . .
C64 C 0.2737(5) 0.5798(3) 0.2642(3) 0.0647(19) Uani 1 1 d . . . . .
N17 N 0.2194(4) 0.5524(3) 0.2653(3) 0.0742(18) Uani 1 1 d . . . . .
C66 C 0.1861(5) 0.4773(3) 0.2598(3) 0.074(2) Uani 1 1 d . . . . .
H66 H 0.138482 0.490613 0.256190 0.089 Uiso 1 1 calc R U . . .
C67 C 0.1886(5) 0.4270(3) 0.2552(4) 0.080(2) Uani 1 1 d . . . . .
C68 C 0.1179(6) 0.4022(4) 0.2360(5) 0.106(4) Uani 1 1 d . . . . .
H68 H 0.071785 0.418460 0.228784 0.127 Uiso 1 1 calc R U . . .
C69 C 0.1161(7) 0.3556(5) 0.2279(7) 0.149(7) Uani 1 1 d . . . . .
H69 H 0.069128 0.340034 0.218356 0.179 Uiso 1 1 calc R U . . .
C70 C 0.1813(8) 0.3314(5) 0.2334(7) 0.151(7) Uani 1 1 d . . . . .
H70 H 0.178543 0.299830 0.224840 0.181 Uiso 1 1 calc R U . . .
C71 C 0.2506(7) 0.3527(4) 0.2512(6) 0.129(5) Uani 1 1 d . . . . .
H71 H 0.294986 0.335476 0.255067 0.155 Uiso 1 1 calc R U . . .
C72 C 0.2573(5) 0.4021(3) 0.2644(4) 0.082(3) Uani 1 1 d . . . . .
C73 C 0.2120(4) 0.5333(3) 0.1378(3) 0.0556(16) Uani 1 1 d . . . . .
C74 C 0.1712(4) 0.4935(3) 0.1409(3) 0.0616(18) Uani 1 1 d . . . . .
H74 H 0.197116 0.465061 0.146471 0.074 Uiso 1 1 calc R U . . .
C75 C 0.0938(5) 0.4937(3) 0.1360(4) 0.080(2) Uani 1 1 d . . . . .
H75 H 0.068403 0.465909 0.137332 0.096 Uiso 1 1 calc R U . . .
C76 C 0.0552(5) 0.5351(4) 0.1293(4) 0.090(3) Uani 1 1 d . . . . .
H76 H 0.003456 0.535526 0.126503 0.108 Uiso 1 1 calc R U . . .
C77 C 0.0928(5) 0.5771(4) 0.1266(4) 0.085(3) Uani 1 1 d . . . . .
C78 C 0.0533(7) 0.6208(4) 0.1204(6) 0.114(4) Uani 1 1 d . . . . .
H78 H 0.001977 0.621479 0.118779 0.136 Uiso 1 1 calc R U . . .
C79 C 0.0892(8) 0.6613(5) 0.1168(6) 0.124(5) Uani 1 1 d . . . . .
H79 H 0.062679 0.689376 0.113699 0.149 Uiso 1 1 calc R U . . .
C80 C 0.1645(6) 0.6614(4) 0.1176(5) 0.096(3) Uani 1 1 d . . . . .
H80 H 0.187556 0.689304 0.113317 0.115 Uiso 1 1 calc R U . . .
C81 C 0.2059(5) 0.6202(3) 0.1249(4) 0.076(2) Uani 1 1 d . . . . .
H81 H 0.257160 0.621034 0.126540 0.091 Uiso 1 1 calc R U . . .
C82 C 0.1728(5) 0.5774(3) 0.1298(3) 0.0649(19) Uani 1 1 d . . . . .
C83 C 0.2297(4) 0.5727(2) -0.1152(3) 0.0582(17) Uani 1 1 d . . . . .
C84 C 0.1637(5) 0.5489(3) -0.1237(3) 0.075(2) Uani 1 1 d . . . . .
H84 H 0.165991 0.516895 -0.117534 0.090 Uiso 1 1 calc R U . . .
C85 C 0.0918(6) 0.5706(5) -0.1414(5) 0.111(4) Uani 1 1 d . . . . .
H85 H 0.046800 0.553177 -0.148700 0.133 Uiso 1 1 calc R U . . .
C86 C 0.0888(7) 0.6186(5) -0.1479(5) 0.113(4) Uani 1 1 d . . . . .
H86 H 0.041568 0.633804 -0.156914 0.136 Uiso 1 1 calc R U . . .
C87 C 0.1539(7) 0.6439(3) -0.1413(4) 0.087(3) Uani 1 1 d . . . . .
C88 C 0.1490(9) 0.6926(4) -0.1515(4) 0.111(4) Uani 1 1 d . . . . .
H88 H 0.101183 0.707106 -0.160246 0.133 Uiso 1 1 calc R U . . .
C89 C 0.2095(10) 0.7175(4) -0.1490(4) 0.115(5) Uani 1 1 d . . . . .
H89 H 0.204358 0.749044 -0.157649 0.138 Uiso 1 1 calc R U . . .
C90 C 0.2844(8) 0.6959(3) -0.1327(4) 0.099(4) Uani 1 1 d . . . . .
H90 H 0.327715 0.713663 -0.130411 0.118 Uiso 1 1 calc R U . . .
C91 C 0.2925(5) 0.6501(2) -0.1207(3) 0.0630(19) Uani 1 1 d . . . . .
H91 H 0.341331 0.636869 -0.109542 0.076 Uiso 1 1 calc R U . . .
C92 C 0.2276(5) 0.6221(3) -0.1250(3) 0.067(2) Uani 1 1 d . . . . .
C93 C 0.3222(5) 0.3649(3) -0.2435(3) 0.066(2) Uani 1 1 d . . . . .
C94 C 0.2490(6) 0.3791(5) -0.2828(4) 0.120(5) Uani 1 1 d . . . . .
H94 H 0.243500 0.410058 -0.293639 0.144 Uiso 1 1 calc R U . . .
C95 C 0.1923(9) 0.3505(6) -0.3028(6) 0.134(5) Uani 1 1 d . . . . .
H95 H 0.147281 0.360915 -0.327159 0.160 Uiso 1 1 calc R U . . .
C96 C 0.1992(9) 0.3080(4) -0.2887(5) 0.110(4) Uani 1 1 d . . . . .
H96 H 0.158252 0.288400 -0.305151 0.132 Uiso 1 1 calc R U . . .
C97 C 0.2629(6) 0.2868(4) -0.2503(4) 0.092(2) Uani 1 1 d D U . . .
C98 C 0.2650(8) 0.2425(5) -0.2349(5) 0.118(3) Uani 1 1 d . U . . .
H98 H 0.222496 0.223324 -0.249156 0.142 Uiso 1 1 calc R U . . .
C99 C 0.3296(8) 0.2244(4) -0.1980(5) 0.110(3) Uani 1 1 d . U . . .
H99 H 0.330386 0.193925 -0.186354 0.131 Uiso 1 1 calc R U . . .
C100 C 0.3928(7) 0.2535(4) -0.1793(4) 0.100(3) Uani 1 1 d . U . . .
H100 H 0.437887 0.241688 -0.156229 0.120 Uiso 1 1 calc R U . . .
C101 C 0.3901(7) 0.3022(4) -0.1950(4) 0.096(3) Uani 1 1 d . U . . .
H101 H 0.432305 0.321818 -0.181711 0.115 Uiso 1 1 calc R U . . .
C102 C 0.3269(6) 0.3174(3) -0.2282(4) 0.089(2) Uani 1 1 d D U . . .
N13 N 0.6710(6) 0.4342(3) 0.4700(3) 0.137(3) Uani 1 1 d D U . . .
C103 C 0.6262(6) 0.4568(3) 0.4272(3) 0.121(4) Uani 1 1 d D U . . .
H103 H 0.579865 0.442824 0.408432 0.146 Uiso 1 1 calc R U . . .
C104 C 0.646(2) 0.3904(10) 0.4866(12) 0.170(10) Uani 0.46(3) 1 d D U P C 1
H10A H 0.641890 0.395545 0.519657 0.256 Uiso 0.46(3) 1 d R U P C 1
H10B H 0.681546 0.365212 0.488425 0.256 Uiso 0.46(3) 1 d R U P C 1
H10C H 0.596651 0.382461 0.462958 0.256 Uiso 0.46(3) 1 d R U P C 1
C105 C 0.718(2) 0.4636(8) 0.5133(6) 0.174(10) Uani 0.46(3) 1 d D U P C 1
H10D H 0.741952 0.488523 0.500955 0.261 Uiso 0.46(3) 1 d R U P C 1
H10E H 0.756637 0.445648 0.537990 0.261 Uiso 0.46(3) 1 d R U P C 1
H10F H 0.682904 0.476486 0.528891 0.261 Uiso 0.46(3) 1 d R U P C 1
C14' C 0.6500(16) 0.3863(8) 0.4804(12) 0.164(9) Uani 0.54(3) 1 d D U P C 2
H14A H 0.662046 0.366613 0.456142 0.246 Uiso 0.54(3) 1 d R U P C 2
H14B H 0.596478 0.383233 0.476621 0.246 Uiso 0.54(3) 1 d R U P C 2
H14C H 0.680654 0.377217 0.514241 0.246 Uiso 0.54(3) 1 d R U P C 2
C15' C 0.7550(7) 0.4416(9) 0.4884(10) 0.161(9) Uani 0.54(3) 1 d D U P C 2
H15A H 0.778854 0.430796 0.464460 0.242 Uiso 0.54(3) 1 d R U P C 2
H15B H 0.777997 0.426163 0.520425 0.242 Uiso 0.54(3) 1 d R U P C 2
H15C H 0.762109 0.474705 0.492838 0.242 Uiso 0.54(3) 1 d R U P C 2
C106 C 0.4628(9) 0.5358(6) 0.4451(5) 0.137(5) Uani 1 1 d . . . . .
H10G H 0.504282 0.514271 0.459736 0.206 Uiso 1 1 calc R U . . .
H10H H 0.417971 0.525569 0.452571 0.206 Uiso 1 1 calc R U . . .
H10I H 0.477442 0.566301 0.459228 0.206 Uiso 1 1 calc R U . . .
C107 C 0.4461(5) 0.5374(3) 0.3913(3) 0.069(2) Uani 1 1 d . . . . .
C108 C 0.2333(5) 0.4013(2) 0.0923(3) 0.0618(19) Uani 1 1 d . . . . .
C109 C 0.1656(5) 0.3708(4) 0.0927(4) 0.086(3) Uani 1 1 d . . . . .
H10J H 0.172417 0.339849 0.081686 0.129 Uiso 1 1 calc R U . . .
H10K H 0.118719 0.383860 0.070185 0.129 Uiso 1 1 calc R U . . .
H10L H 0.163118 0.369572 0.126642 0.129 Uiso 1 1 calc R U . . .
C110 C 0.2600(5) 0.5964(3) 0.0082(3) 0.0615(19) Uani 1 1 d . . . . .
C111 C 0.1851(7) 0.6235(5) -0.0047(5) 0.120(4) Uani 1 1 d . . . . .
H11A H 0.195846 0.656395 -0.002673 0.180 Uiso 1 1 calc R U . . .
H11B H 0.159060 0.615491 0.018935 0.180 Uiso 1 1 calc R U . . .
H11C H 0.152904 0.615765 -0.038627 0.180 Uiso 1 1 calc R U . . .
C112 C 0.4895(3) 0.5044(2) 0.0559(2) 0.0397(12) Uani 1 1 d . . . . .

loop_
_atom_site_aniso_label
_atom_site_aniso_U_11
_atom_site_aniso_U_22
_atom_site_aniso_U_33
_atom_site_aniso_U_23
_atom_site_aniso_U_13
_atom_site_aniso_U_12
Dy1 0.0646(3) 0.0607(2) 0.0559(2) 0.00312(18) 0.0370(2) -0.00111(19)
Dy2 0.0556(2) 0.03988(19) 0.0508(2) 0.00254(14) 0.03024(17) -0.00267(15)
Dy3 0.0472(2) 0.03906(18) 0.04831(19) -0.00364(14) 0.02367(16) -0.00481(14)
Dy4 0.0698(3) 0.0742(3) 0.0469(2) -0.00620(19) 0.02776(19) -0.0038(2)
Dy5 0.0653(3) 0.0502(2) 0.0591(2) -0.00961(17) 0.0358(2) -0.00375(18)
Dy6 0.0484(2) 0.04249(19) 0.0503(2) -0.00172(15) 0.02656(16) -0.00500(15)
Dy7 0.0512(2) 0.0522(2) 0.04570(19) 0.00199(15) 0.02358(16) 0.00192(16)
Dy8 0.0506(2) 0.03611(18) 0.04863(19) -0.00146(14) 0.02438(16) 0.00008(14)
N1 0.080(4) 0.044(3) 0.061(3) 0.009(3) 0.040(3) -0.001(3)
N2 0.106(6) 0.061(4) 0.127(7) 0.024(4) 0.065(5) 0.002(4)
N3 0.065(4) 0.057(3) 0.052(3) 0.014(3) 0.029(3) 0.015(3)
N4 0.069(4) 0.042(3) 0.055(3) -0.003(2) 0.028(3) 0.004(3)
N5 0.083(5) 0.046(3) 0.108(6) 0.007(4) 0.022(4) 0.002(3)
N6 0.054(3) 0.046(3) 0.063(3) -0.009(3) 0.026(3) -0.012(2)
N7 0.099(5) 0.066(4) 0.064(4) -0.015(3) 0.041(4) -0.014(4)
N8 0.103(6) 0.108(7) 0.059(4) -0.009(4) 0.018(4) -0.017(5)
N9 0.157(10) 0.134(9) 0.096(7) -0.020(7) -0.008(7) -0.052(8)
N10 0.106(6) 0.056(4) 0.101(5) -0.014(4) 0.067(5) 0.000(4)
N11 0.115(7) 0.068(5) 0.190(10) -0.009(6) 0.097(7) 0.016(5)
N12 0.073(4) 0.058(3) 0.082(4) 0.007(3) 0.054(3) 0.004(3)
O1 0.073(3) 0.054(3) 0.051(2) 0.004(2) 0.031(2) -0.009(2)
O2 0.061(3) 0.080(3) 0.045(2) 0.006(2) 0.028(2) 0.013(2)
O3 0.070(3) 0.067(3) 0.049(2) 0.002(2) 0.034(2) 0.000(2)
O4 0.056(3) 0.055(3) 0.052(2) 0.002(2) 0.027(2) 0.000(2)
O5 0.059(3) 0.039(2) 0.052(2) 0.0087(18) 0.028(2) 0.0065(19)
O6 0.050(3) 0.071(3) 0.059(3) 0.003(2) 0.020(2) 0.010(2)
O7 0.062(3) 0.063(3) 0.047(2) -0.001(2) 0.027(2) 0.001(2)
O8 0.057(3) 0.054(3) 0.054(2) -0.004(2) 0.028(2) -0.003(2)
O9 0.057(3) 0.047(2) 0.048(2) -0.0064(18) 0.031(2) -0.0075(19)
O10 0.058(3) 0.040(2) 0.049(2) 0.0006(18) 0.030(2) -0.0036(18)
O11 0.057(3) 0.053(2) 0.052(2) 0.0003(19) 0.030(2) -0.001(2)
O12 0.053(2) 0.042(2) 0.051(2) -0.0012(18) 0.029(2) -0.0040(18)
O13 0.041(2) 0.048(2) 0.043(2) 0.0027(17) 0.0224(17) 0.0008(17)
O14 0.047(2) 0.044(2) 0.049(2) 0.0015(18) 0.0257(19) 0.0015(18)
O15 0.056(2) 0.036(2) 0.048(2) -0.0008(17) 0.023(2) -0.0026(18)
O16 0.053(2) 0.036(2) 0.056(2) -0.0050(18) 0.027(2) -0.0079(18)
O17 0.046(2) 0.047(2) 0.069(3) -0.006(2) 0.018(2) -0.0056(19)
O18 0.052(2) 0.054(2) 0.052(2) -0.0042(19) 0.027(2) -0.006(2)
O19 0.047(2) 0.045(2) 0.047(2) 0.0009(18) 0.0231(19) -0.0027(18)
O20 0.047(2) 0.038(2) 0.049(2) -0.0010(17) 0.0243(18) -0.0006(18)
O21 0.044(3) 0.124(5) 0.060(3) -0.013(3) 0.022(2) -0.003(3)
O22 0.114(5) 0.071(4) 0.078(4) 0.010(3) 0.050(4) 0.024(3)
O23 0.068(3) 0.097(4) 0.073(3) 0.010(3) 0.031(3) -0.021(3)
O24 0.059(3) 0.054(3) 0.065(3) 0.000(2) 0.032(2) -0.006(2)
O25 0.063(3) 0.051(3) 0.069(3) 0.004(2) 0.039(3) -0.007(2)
O26 0.054(2) 0.040(2) 0.048(2) -0.0078(17) 0.0267(19) -0.0046(18)
O27 0.061(3) 0.045(2) 0.054(2) -0.0004(19) 0.034(2) -0.0040(19)
O28 0.058(3) 0.045(2) 0.057(2) -0.0019(19) 0.031(2) -0.0021(19)
O29 0.077(3) 0.047(3) 0.071(3) -0.007(2) 0.036(3) 0.006(2)
O30 0.075(3) 0.062(3) 0.057(3) -0.017(2) 0.033(2) -0.014(2)
O31 0.075(4) 0.108(5) 0.053(3) 0.001(3) 0.020(3) 0.006(3)
O32 0.118(5) 0.116(5) 0.051(3) 0.010(3) 0.023(3) -0.003(4)
O33 0.160(7) 0.089(4) 0.117(5) 0.002(4) 0.103(5) 0.020(5)
O34 0.065(3) 0.056(3) 0.066(3) -0.002(2) 0.039(2) 0.007(2)
O35 0.068(3) 0.063(3) 0.104(4) 0.016(3) 0.046(3) -0.004(3)
O36 0.118(5) 0.118(5) 0.066(4) 0.005(4) 0.052(4) 0.029(5)
O37 0.051(2) 0.042(2) 0.050(2) -0.0043(18) 0.0250(19) -0.0069(18)
P1 0.0755(12) 0.0589(10) 0.0500(9) 0.0086(8) 0.0343(9) 0.0081(9)
P2 0.0552(9) 0.0344(7) 0.0522(8) -0.0020(6) 0.0283(7) -0.0034(6)
P3 0.0520(9) 0.0451(8) 0.0539(9) -0.0029(7) 0.0311(7) -0.0002(7)
P4 0.0469(8) 0.0395(7) 0.0477(8) -0.0001(6) 0.0226(7) 0.0005(6)
P5 0.0561(9) 0.0506(9) 0.0509(9) -0.0088(7) 0.0267(8) -0.0059(7)
C1 0.099(10) 0.053(9) 0.041(9) 0.019(8) 0.037(8) 0.021(9)
C2 0.096(10) 0.050(9) 0.042(9) 0.025(8) 0.030(9) 0.013(9)
C3 0.109(11) 0.055(11) 0.051(10) 0.022(9) 0.025(10) 0.013(10)
C4 0.103(11) 0.059(10) 0.045(9) 0.017(9) 0.025(9) 0.031(10)
C5 0.104(10) 0.066(10) 0.055(9) 0.014(8) 0.028(9) 0.021(9)
C6 0.114(11) 0.067(10) 0.063(10) 0.018(9) 0.022(10) 0.016(10)
C7 0.113(12) 0.074(11) 0.068(11) 0.015(10) 0.024(10) 0.015(11)
C8 0.113(12) 0.075(11) 0.066(11) 0.011(10) 0.025(10) 0.019(11)
C9 0.106(10) 0.069(9) 0.060(9) 0.015(8) 0.025(9) 0.018(9)
C10 0.103(10) 0.061(9) 0.048(9) 0.015(8) 0.031(8) 0.018(9)
C1' 0.170(7) 0.107(6) 0.066(5) 0.026(5) 0.066(5) 0.050(6)
C2' 0.172(8) 0.090(6) 0.081(5) 0.031(5) 0.062(6) 0.024(6)
C3' 0.207(9) 0.116(7) 0.090(6) 0.033(6) 0.071(6) 0.033(7)
C4' 0.202(8) 0.127(7) 0.084(6) 0.032(6) 0.048(6) 0.058(7)
C5' 0.193(8) 0.117(7) 0.082(5) 0.034(5) 0.054(6) 0.069(6)
C6' 0.202(9) 0.131(7) 0.105(6) 0.021(6) 0.059(7) 0.064(7)
C7' 0.190(9) 0.150(8) 0.108(7) 0.037(7) 0.048(7) 0.081(7)
C8' 0.192(9) 0.152(8) 0.113(7) 0.035(7) 0.063(7) 0.074(7)
C9' 0.165(7) 0.121(6) 0.086(5) 0.030(5) 0.056(6) 0.061(6)
C10' 0.179(7) 0.118(6) 0.084(5) 0.018(5) 0.066(5) 0.059(6)
C11 0.084(5) 0.048(4) 0.071(5) 0.006(3) 0.042(4) -0.004(4)
C12 0.105(7) 0.054(5) 0.114(7) 0.012(5) 0.070(6) -0.007(5)
C13 0.091(6) 0.050(4) 0.099(6) 0.023(4) 0.048(5) 0.011(4)
C14 0.077(5) 0.051(4) 0.058(4) 0.011(3) 0.041(4) 0.001(3)
C15 0.068(4) 0.047(3) 0.053(3) 0.002(3) 0.036(3) 0.004(3)
N14 0.069(4) 0.053(3) 0.057(3) 0.010(3) 0.028(3) 0.010(3)
C17 0.074(5) 0.071(5) 0.062(4) 0.014(4) 0.027(4) 0.020(4)
C18 0.056(4) 0.090(6) 0.064(4) 0.009(4) 0.025(4) 0.010(4)
C19 0.076(6) 0.092(6) 0.091(6) 0.006(5) 0.032(5) 0.027(5)
C20 0.052(5) 0.135(10) 0.113(8) 0.005(7) 0.028(5) 0.019(6)
C21 0.061(6) 0.116(9) 0.123(9) 0.014(7) 0.031(6) 0.006(5)
C22 0.071(6) 0.106(7) 0.084(6) 0.010(5) 0.031(5) 0.001(5)
C23 0.065(5) 0.082(5) 0.057(4) 0.005(4) 0.024(4) -0.002(4)
C24 0.108(5) 0.044(3) 0.073(4) 0.000(3) 0.050(4) -0.009(3)
C25 0.114(7) 0.038(6) 0.076(6) 0.002(5) 0.053(6) -0.008(6)
C26 0.128(8) 0.050(6) 0.081(7) 0.011(6) 0.042(7) -0.007(7)
C27 0.127(8) 0.048(6) 0.087(7) 0.005(6) 0.050(7) -0.023(6)
C28 0.125(7) 0.055(6) 0.085(7) -0.004(6) 0.046(6) -0.026(6)
C29 0.106(7) 0.040(5) 0.075(6) 0.000(5) 0.053(5) -0.041(5)
C30 0.101(7) 0.048(6) 0.079(6) -0.003(5) 0.050(6) -0.017(5)
C31 0.116(8) 0.069(7) 0.093(7) -0.011(6) 0.047(7) -0.030(7)
C32 0.125(8) 0.070(7) 0.096(8) -0.006(6) 0.045(7) -0.032(7)
C33 0.122(8) 0.057(6) 0.092(7) 0.000(6) 0.041(6) -0.032(6)
C25' 0.129(9) 0.048(7) 0.082(7) -0.011(6) 0.061(7) -0.026(7)
C26' 0.138(9) 0.063(7) 0.097(8) -0.012(7) 0.076(7) -0.028(7)
C27' 0.144(9) 0.057(7) 0.097(8) -0.005(7) 0.070(7) -0.035(7)
C28' 0.149(8) 0.053(6) 0.090(7) -0.002(6) 0.072(7) -0.029(7)
C29' 0.135(8) 0.038(6) 0.088(7) 0.003(5) 0.066(6) -0.021(6)
C30' 0.132(8) 0.056(6) 0.081(7) 0.001(6) 0.054(7) -0.018(6)
C31' 0.148(10) 0.055(7) 0.096(8) 0.008(6) 0.060(8) -0.010(7)
C32' 0.155(9) 0.056(7) 0.107(8) 0.005(7) 0.058(8) -0.015(7)
C33' 0.153(9) 0.050(6) 0.102(8) -0.003(6) 0.062(7) -0.024(7)
C34 0.070(5) 0.048(4) 0.074(5) 0.001(3) 0.027(4) 0.010(3)
C35 0.075(5) 0.043(4) 0.099(6) 0.009(4) 0.023(5) 0.011(4)
C36 0.078(5) 0.048(4) 0.093(6) -0.001(4) 0.022(5) -0.002(4)
C37 0.061(4) 0.037(3) 0.066(4) -0.006(3) 0.028(3) -0.003(3)
C38 0.063(4) 0.042(3) 0.063(4) -0.006(3) 0.032(3) -0.003(3)
N15 0.057(3) 0.036(3) 0.075(4) -0.003(3) 0.021(3) -0.002(2)
C40 0.056(4) 0.046(4) 0.074(5) -0.008(3) 0.022(4) -0.005(3)
C41 0.060(4) 0.058(4) 0.073(5) -0.012(4) 0.030(4) -0.008(3)
C42 0.060(5) 0.067(5) 0.098(6) -0.032(4) 0.032(4) -0.016(4)
C43 0.056(5) 0.081(6) 0.087(6) -0.035(5) 0.014(4) -0.012(4)
C44 0.052(4) 0.087(6) 0.097(6) -0.020(5) 0.017(4) -0.009(4)
C45 0.059(4) 0.065(5) 0.080(5) -0.011(4) 0.026(4) -0.005(4)
C46 0.051(4) 0.065(4) 0.064(4) -0.001(3) 0.033(3) -0.003(3)
C47 0.086(5) 0.051(4) 0.091(6) -0.014(4) 0.060(5) -0.006(4)
C48 0.097(6) 0.052(4) 0.077(5) 0.001(4) 0.035(5) 0.005(4)
C49 0.125(8) 0.069(6) 0.090(6) 0.014(5) 0.041(6) 0.011(6)
C50 0.174(13) 0.069(6) 0.107(8) -0.001(6) 0.057(8) -0.022(7)
C51 0.165(12) 0.055(5) 0.123(9) 0.000(6) 0.057(9) -0.020(6)
C52 0.109(7) 0.066(5) 0.085(6) -0.016(4) 0.050(5) -0.019(5)
C53 0.120(8) 0.065(5) 0.075(5) -0.017(4) 0.049(5) -0.022(5)
N16 0.097(5) 0.071(4) 0.067(4) -0.016(3) 0.033(4) -0.023(4)
C55 0.094(6) 0.085(6) 0.055(4) -0.021(4) 0.041(4) -0.020(5)
C56 0.106(7) 0.092(7) 0.064(5) -0.024(5) 0.026(5) -0.034(6)
C57 0.151(11) 0.110(9) 0.077(7) -0.011(6) 0.024(7) -0.044(8)
C58 0.139(12) 0.118(10) 0.106(9) 0.010(8) -0.017(8) -0.024(9)
C59 0.124(10) 0.137(10) 0.073(7) -0.018(7) 0.008(6) -0.026(8)
C60 0.124(8) 0.063(5) 0.159(10) -0.005(6) 0.108(8) 0.005(5)
C61 0.120(8) 0.056(5) 0.174(11) -0.016(6) 0.094(8) 0.012(5)
C62 0.107(7) 0.069(6) 0.137(9) -0.022(6) 0.073(7) 0.005(5)
C63 0.082(5) 0.070(5) 0.085(5) -0.018(4) 0.053(5) -0.004(4)
C64 0.075(5) 0.069(5) 0.064(4) -0.012(4) 0.041(4) 0.006(4)
N17 0.075(4) 0.081(5) 0.086(5) -0.006(4) 0.052(4) 0.005(4)
C66 0.068(5) 0.088(6) 0.081(5) 0.011(4) 0.046(4) 0.010(4)
C67 0.073(5) 0.068(5) 0.115(7) 0.018(5) 0.055(5) 0.006(4)
C68 0.073(6) 0.090(7) 0.168(11) 0.045(7) 0.060(7) 0.004(5)
C69 0.065(7) 0.095(9) 0.28(2) 0.052(10) 0.045(9) -0.017(6)
C70 0.102(10) 0.081(8) 0.26(2) 0.026(10) 0.050(11) -0.029(7)
C71 0.083(7) 0.062(6) 0.248(17) 0.042(8) 0.060(9) 0.006(5)
C72 0.069(5) 0.076(6) 0.112(7) 0.032(5) 0.045(5) 0.001(4)
C73 0.062(4) 0.059(4) 0.056(4) -0.005(3) 0.033(3) 0.000(3)
C74 0.059(4) 0.057(4) 0.081(5) -0.006(4) 0.040(4) -0.004(3)
C75 0.068(5) 0.082(6) 0.106(7) -0.002(5) 0.053(5) 0.006(4)
C76 0.064(5) 0.110(8) 0.112(8) 0.007(6) 0.051(5) 0.005(5)
C77 0.074(6) 0.089(6) 0.110(7) 0.006(5) 0.056(5) 0.025(5)
C78 0.095(8) 0.101(8) 0.171(12) 0.021(8) 0.078(8) 0.043(7)
C79 0.126(10) 0.102(9) 0.167(12) 0.017(8) 0.080(9) 0.067(8)
C80 0.102(7) 0.073(6) 0.126(9) 0.010(6) 0.057(7) 0.018(5)
C81 0.080(6) 0.076(5) 0.087(6) 0.001(4) 0.047(5) 0.018(4)
C82 0.081(5) 0.061(4) 0.068(4) 0.002(4) 0.046(4) 0.007(4)
C83 0.065(4) 0.054(4) 0.064(4) 0.006(3) 0.032(4) 0.012(3)
C84 0.055(4) 0.085(6) 0.088(6) 0.024(5) 0.027(4) 0.019(4)
C85 0.062(6) 0.140(10) 0.135(10) 0.054(8) 0.038(6) 0.026(6)
C86 0.081(7) 0.144(11) 0.119(9) 0.044(8) 0.039(6) 0.052(7)
C87 0.113(8) 0.077(6) 0.081(6) 0.014(5) 0.046(6) 0.041(6)
C88 0.164(12) 0.095(8) 0.085(7) 0.039(6) 0.054(8) 0.068(8)
C89 0.204(15) 0.058(6) 0.088(7) 0.027(5) 0.055(9) 0.046(8)
C90 0.183(12) 0.053(5) 0.078(6) 0.009(4) 0.067(7) 0.012(6)
C91 0.103(6) 0.041(3) 0.051(4) 0.009(3) 0.034(4) 0.002(4)
C92 0.086(5) 0.062(4) 0.058(4) 0.011(3) 0.032(4) 0.027(4)
C93 0.078(5) 0.067(5) 0.064(4) -0.024(4) 0.040(4) -0.016(4)
C94 0.077(7) 0.194(13) 0.102(8) -0.080(9) 0.047(6) -0.060(8)
C95 0.116(10) 0.143(13) 0.132(11) -0.037(10) 0.028(8) -0.005(9)
C96 0.167(12) 0.051(5) 0.128(10) -0.009(6) 0.069(9) 0.005(6)
C97 0.111(6) 0.085(5) 0.102(6) -0.022(5) 0.064(5) -0.029(5)
C98 0.119(7) 0.113(7) 0.123(7) -0.033(6) 0.041(6) -0.028(6)
C99 0.130(7) 0.098(6) 0.106(6) -0.025(5) 0.046(6) -0.027(6)
C100 0.120(6) 0.090(6) 0.098(6) -0.021(5) 0.049(5) -0.029(5)
C101 0.106(6) 0.098(6) 0.095(6) -0.042(5) 0.048(5) -0.032(5)
C102 0.110(6) 0.086(5) 0.086(5) -0.022(4) 0.053(5) -0.009(5)
N13 0.177(8) 0.167(8) 0.082(5) 0.026(6) 0.062(6) 0.018(7)
C103 0.169(9) 0.141(8) 0.055(5) 0.012(5) 0.037(6) 0.023(8)
C104 0.237(17) 0.159(16) 0.111(15) 0.020(14) 0.050(15) 0.023(15)
C105 0.212(17) 0.187(16) 0.106(14) 0.005(14) 0.030(15) 0.001(16)
C14' 0.247(16) 0.156(15) 0.091(12) 0.022(12) 0.060(13) 0.023(14)
C15' 0.165(15) 0.206(16) 0.113(13) 0.015(13) 0.046(13) 0.017(15)
C106 0.142(12) 0.197(15) 0.082(7) -0.024(9) 0.050(8) -0.014(11)
C107 0.091(6) 0.096(6) 0.036(3) 0.001(4) 0.042(4) -0.012(5)
C108 0.076(5) 0.053(4) 0.077(5) -0.003(4) 0.051(5) -0.011(4)
C109 0.076(6) 0.096(7) 0.093(6) 0.017(5) 0.036(5) -0.017(5)
C110 0.070(5) 0.062(4) 0.058(4) 0.003(3) 0.028(4) 0.027(4)
C111 0.118(9) 0.129(10) 0.136(11) -0.001(8) 0.072(8) 0.007(8)
C112 0.047(3) 0.041(3) 0.040(3) -0.004(2) 0.026(3) -0.006(3)

loop_
_atom_type_symbol
_atom_type_description
_atom_type_scat_dispersion_real
_atom_type_scat_dispersion_imag
_atom_type_scat_source
C C 0.0181 0.0091 'International Tables Vol C Tables 4.2.6.8 and 6.1.1.4'
H H 0.0000 0.0000 'International Tables Vol C Tables 4.2.6.8 and 6.1.1.4'
N N 0.0311 0.0180 'International Tables Vol C Tables 4.2.6.8 and 6.1.1.4'
O O 0.0492 0.0322 'International Tables Vol C Tables 4.2.6.8 and 6.1.1.4'
Dy Dy -9.8046 9.8477 'International Tables Vol C Tables 4.2.6.8 and 6.1.1.4'
P P 0.2955 0.4335 'International Tables Vol C Tables 4.2.6.8 and 6.1.1.4'

loop_
_geom_angle_atom_site_label_1
_geom_angle_atom_site_label_2
_geom_angle_atom_site_label_3
_geom_angle
_geom_angle_site_symmetry_1
_geom_angle_site_symmetry_3
_geom_angle_publ_flag
O35 Dy1 O27 91.4(2) 3_665 3_665 ?
O35 Dy1 O4 152.09(19) 3_665 . ?
O27 Dy1 O4 76.84(15) 3_665 . ?
O35 Dy1 O36 93.6(3) 3_665 3_665 ?
O27 Dy1 O36 160.9(2) 3_665 3_665 ?
O4 Dy1 O36 105.9(2) . 3_665 ?
O35 Dy1 O34 136.81(19) 3_665 3_665 ?
O27 Dy1 O34 82.40(16) 3_665 3_665 ?
O4 Dy1 O34 67.37(16) . 3_665 ?
O36 Dy1 O34 81.3(2) 3_665 3_665 ?
O35 Dy1 O3 93.83(19) 3_665 . ?
O27 Dy1 O3 120.82(15) 3_665 . ?
O4 Dy1 O3 71.84(16) . . ?
O36 Dy1 O3 77.3(2) 3_665 . ?
O34 Dy1 O3 125.97(17) 3_665 . ?
O35 Dy1 N12 72.1(2) 3_665 3_665 ?
O27 Dy1 N12 83.59(19) 3_665 3_665 ?
O4 Dy1 N12 130.03(18) . 3_665 ?
O36 Dy1 N12 80.4(2) 3_665 3_665 ?
O34 Dy1 N12 64.73(19) 3_665 3_665 ?
O3 Dy1 N12 152.76(18) . 3_665 ?
O35 Dy1 O1 75.01(18) 3_665 . ?
O27 Dy1 O1 67.14(15) 3_665 . ?
O4 Dy1 O1 77.10(15) . . ?
O36 Dy1 O1 132.0(2) 3_665 . ?
O34 Dy1 O1 137.57(15) 3_665 . ?
O3 Dy1 O1 57.73(15) . . ?
N12 Dy1 O1 134.93(19) 3_665 . ?
O35 Dy1 P1 87.04(15) 3_665 . ?
O27 Dy1 P1 92.74(11) 3_665 . ?
O4 Dy1 P1 68.68(12) . . ?
O36 Dy1 P1 105.97(18) 3_665 . ?
O34 Dy1 P1 135.73(12) 3_665 . ?
O3 Dy1 P1 29.12(11) . . ?
N12 Dy1 P1 158.69(15) 3_665 . ?
O1 Dy1 P1 29.01(11) . . ?
O35 Dy1 Dy4 134.48(15) 3_665 3_665 ?
O27 Dy1 Dy4 109.56(11) 3_665 3_665 ?
O4 Dy1 Dy4 36.18(11) . 3_665 ?
O36 Dy1 Dy4 79.6(2) 3_665 3_665 ?
O34 Dy1 Dy4 87.05(12) 3_665 3_665 ?
O3 Dy1 Dy4 40.67(12) . 3_665 ?
N12 Dy1 Dy4 147.48(15) 3_665 3_665 ?
O1 Dy1 Dy4 76.85(11) . 3_665 ?
P1 Dy1 Dy4 53.16(4) . 3_665 ?
O35 Dy1 Dy5 161.95(16) 3_665 3_665 ?
O27 Dy1 Dy5 73.08(10) 3_665 3_665 ?
O4 Dy1 Dy5 33.79(11) . 3_665 ?
O36 Dy1 Dy5 98.38(19) 3_665 3_665 ?
O34 Dy1 Dy5 34.09(11) 3_665 3_665 ?
O3 Dy1 Dy5 101.92(11) . 3_665 ?
N12 Dy1 Dy5 96.56(14) 3_665 3_665 ?
O1 Dy1 Dy5 106.02(9) . 3_665 ?
P1 Dy1 Dy5 102.45(4) . 3_665 ?
Dy4 Dy1 Dy5 61.579(12) 3_665 3_665 ?
O35 Dy1 Dy2 84.24(16) 3_665 . ?
O27 Dy1 Dy2 33.70(11) 3_665 . ?
O4 Dy1 Dy2 71.85(11) . . ?
O36 Dy1 Dy2 165.40(17) 3_665 . ?
O34 Dy1 Dy2 110.04(12) 3_665 . ?
O3 Dy1 Dy2 88.42(11) . . ?
N12 Dy1 Dy2 112.42(16) 3_665 . ?
O1 Dy1 Dy2 33.60(10) . . ?
P1 Dy1 Dy2 59.56(3) . . ?
Dy4 Dy1 Dy2 91.562(12) 3_665 . ?
Dy5 Dy1 Dy2 87.404(10) 3_665 . ?
O10 Dy2 O37 101.28(14) . . ?
O10 Dy2 O1 159.42(16) . . ?
O37 Dy2 O1 86.25(15) . . ?
O10 Dy2 O25 77.81(16) . 3_665 ?
O37 Dy2 O25 154.87(16) . 3_665 ?
O1 Dy2 O25 103.40(17) . 3_665 ?
O10 Dy2 O5 88.34(15) . . ?
O37 Dy2 O5 65.96(14) . . ?
O1 Dy2 O5 77.18(16) . . ?
O25 Dy2 O5 138.47(15) 3_665 . ?
O10 Dy2 O27 128.40(15) . 3_665 ?
O37 Dy2 O27 83.80(14) . 3_665 ?
O1 Dy2 O27 71.08(16) . 3_665 ?
O25 Dy2 O27 77.73(16) 3_665 3_665 ?
O5 Dy2 O27 137.22(15) . 3_665 ?
O10 Dy2 O26 72.89(14) . 3_665 ?
O37 Dy2 O26 77.29(14) . 3_665 ?
O1 Dy2 O26 127.66(15) . 3_665 ?
O25 Dy2 O26 78.52(15) 3_665 3_665 ?
O5 Dy2 O26 134.41(13) . 3_665 ?
O27 Dy2 O26 58.08(14) 3_665 3_665 ?
O10 Dy2 N1 85.10(16) . . ?
O37 Dy2 N1 130.61(18) . . ?
O1 Dy2 N1 75.64(18) . . ?
O25 Dy2 N1 74.51(19) 3_665 . ?
O5 Dy2 N1 65.34(17) . . ?
O27 Dy2 N1 129.65(16) 3_665 . ?
O26 Dy2 N1 148.19(17) 3_665 . ?
O10 Dy2 P3 102.30(11) . 3_665 ?
O37 Dy2 P3 74.00(11) . 3_665 ?
O1 Dy2 P3 98.18(13) . 3_665 ?
O25 Dy2 P3 81.62(12) 3_665 3_665 ?
O5 Dy2 P3 139.87(10) . 3_665 ?
O27 Dy2 P3 29.38(11) 3_665 3_665 ?
O26 Dy2 P3 29.56(9) 3_665 3_665 ?
N1 Dy2 P3 152.95(14) . 3_665 ?
O10 Dy2 Dy6 38.45(11) . 3_665 ?
O37 Dy2 Dy6 92.58(11) . 3_665 ?
O1 Dy2 Dy6 161.55(13) . 3_665 ?
O25 Dy2 Dy6 70.90(12) 3_665 3_665 ?
O5 Dy2 Dy6 119.05(10) . 3_665 ?
O27 Dy2 Dy6 90.49(11) 3_665 3_665 ?
O26 Dy2 Dy6 34.89(9) 3_665 3_665 ?
N1 Dy2 Dy6 117.92(14) . 3_665 ?
P3 Dy2 Dy6 63.94(3) 3_665 3_665 ?
O10 Dy2 Dy7 103.31(11) . . ?
O37 Dy2 Dy7 32.19(11) . . ?
O1 Dy2 Dy7 73.02(12) . . ?
O25 Dy2 Dy7 172.85(12) 3_665 . ?
O5 Dy2 Dy7 35.25(10) . . ?
O27 Dy2 Dy7 106.40(11) 3_665 . ?
O26 Dy2 Dy7 108.60(9) 3_665 . ?
N1 Dy2 Dy7 98.48(15) . . ?
P3 Dy2 Dy7 104.89(3) 3_665 . ?
Dy6 Dy2 Dy7 114.431(11) 3_665 . ?
O10 Dy2 Dy1 160.28(11) . . ?
O37 Dy2 Dy1 81.16(10) . . ?
O1 Dy2 Dy1 39.28(12) . . ?
O25 Dy2 Dy1 91.68(12) 3_665 . ?
O5 Dy2 Dy1 110.17(10) . . ?
O27 Dy2 Dy1 31.96(11) 3_665 . ?
O26 Dy2 Dy1 88.80(9) 3_665 . ?
N1 Dy2 Dy1 108.36(12) . . ?
P3 Dy2 Dy1 59.25(3) 3_665 . ?
Dy6 Dy2 Dy1 122.352(13) 3_665 . ?
Dy7 Dy2 Dy1 89.211(11) . . ?
O17 Dy3 O9 99.95(17) . 3_665 ?
O17 Dy3 O12 95.95(17) . . ?
O9 Dy3 O12 160.37(15) 3_665 . ?
O17 Dy3 O16 135.87(15) . . ?
O9 Dy3 O16 82.57(15) 3_665 . ?
O12 Dy3 O16 78.00(14) . . ?
O17 Dy3 O20 156.26(15) . . ?
O9 Dy3 O20 88.63(14) 3_665 . ?
O12 Dy3 O20 81.25(14) . . ?
O16 Dy3 O20 66.88(13) . . ?
O17 Dy3 O14 76.79(15) . 3_665 ?
O9 Dy3 O14 127.03(14) 3_665 3_665 ?
O12 Dy3 O14 67.93(14) . 3_665 ?
O16 Dy3 O14 135.72(14) . 3_665 ?
O20 Dy3 O14 80.37(13) . 3_665 ?
O17 Dy3 N6 71.84(17) . . ?
O9 Dy3 N6 92.06(17) 3_665 . ?
O12 Dy3 N6 81.98(17) . . ?
O16 Dy3 N6 64.03(16) . . ?
O20 Dy3 N6 130.36(16) . . ?
O14 Dy3 N6 133.47(16) 3_665 . ?
O17 Dy3 O13 88.52(15) . 3_665 ?
O9 Dy3 O13 69.12(14) 3_665 3_665 ?
O12 Dy3 O13 123.03(13) . 3_665 ?
O16 Dy3 O13 131.62(13) . 3_665 ?
O20 Dy3 O13 73.81(13) . 3_665 ?
O14 Dy3 O13 58.01(13) 3_665 3_665 ?
N6 Dy3 O13 150.34(16) . 3_665 ?
O17 Dy3 P4 83.88(12) . 3_665 ?
O9 Dy3 P4 98.43(11) 3_665 3_665 ?
O12 Dy3 P4 94.64(10) . 3_665 ?
O16 Dy3 P4 139.78(10) . 3_665 ?
O20 Dy3 P4 72.93(10) . 3_665 ?
O14 Dy3 P4 28.87(10) 3_665 3_665 ?
N6 Dy3 P4 154.91(14) . 3_665 ?
O13 Dy3 P4 29.31(9) 3_665 3_665 ?
O17 Dy3 Dy6 83.14(13) . 3_665 ?
O9 Dy3 Dy6 159.18(10) 3_665 3_665 ?
O12 Dy3 Dy6 34.77(10) . 3_665 ?
O16 Dy3 Dy6 109.67(10) . 3_665 ?
O20 Dy3 Dy6 81.33(9) . 3_665 ?
O14 Dy3 Dy6 33.31(9) 3_665 3_665 ?
N6 Dy3 Dy6 108.35(13) . 3_665 ?
O13 Dy3 Dy6 90.49(9) 3_665 3_665 ?
P4 Dy3 Dy6 61.23(3) 3_665 3_665 ?
O33 Dy4 O4 80.7(2) . 3_665 ?
O33 Dy4 O7 145.0(2) . 3_665 ?
O4 Dy4 O7 73.76(16) 3_665 3_665 ?
O33 Dy4 O32 76.2(3) . . ?
O4 Dy4 O32 142.2(2) 3_665 . ?
O7 Dy4 O32 137.5(2) 3_665 . ?
O33 Dy4 O30 71.5(2) . . ?
O4 Dy4 O30 67.04(16) 3_665 . ?
O7 Dy4 O30 76.55(16) 3_665 . ?
O32 Dy4 O30 130.2(2) . . ?
O33 Dy4 O31 141.8(3) . . ?
O4 Dy4 O31 137.33(17) 3_665 . ?
O7 Dy4 O31 68.49(18) 3_665 . ?
O32 Dy4 O31 69.2(2) . . ?
O30 Dy4 O31 120.3(2) . . ?
O33 Dy4 O3 71.1(2) . 3_665 ?
O4 Dy4 O3 71.23(16) 3_665 3_665 ?
O7 Dy4 O3 120.54(15) 3_665 3_665 ?
O32 Dy4 O3 73.1(2) . 3_665 ?
O30 Dy4 O3 127.21(17) . 3_665 ?
O31 Dy4 O3 112.20(19) . 3_665 ?
O33 Dy4 N8 81.9(3) . . ?
O4 Dy4 N8 130.7(2) 3_665 . ?
O7 Dy4 N8 96.8(2) 3_665 . ?
O32 Dy4 N8 75.1(3) . . ?
O30 Dy4 N8 63.8(2) . . ?
O31 Dy4 N8 74.0(3) . . ?
O3 Dy4 N8 142.2(2) 3_665 . ?
O33 Dy4 O2 128.0(2) . 3_665 ?
O4 Dy4 O2 76.12(15) 3_665 3_665 ?
O7 Dy4 O2 68.45(16) 3_665 3_665 ?
O32 Dy4 O2 95.0(2) . 3_665 ?
O30 Dy4 O2 134.77(15) . 3_665 ?
O31 Dy4 O2 72.15(18) . 3_665 ?
O3 Dy4 O2 57.47(15) 3_665 3_665 ?
N8 Dy4 O2 146.0(2) . 3_665 ?
O33 Dy4 P1 99.3(2) . 3_665 ?
O4 Dy4 P1 68.43(12) 3_665 3_665 ?
O7 Dy4 P1 93.28(12) 3_665 3_665 ?
O32 Dy4 P1 86.09(17) . 3_665 ?
O30 Dy4 P1 135.42(13) . 3_665 ?
O31 Dy4 P1 94.28(15) . 3_665 ?
O3 Dy4 P1 29.02(11) 3_665 3_665 ?
N8 Dy4 P1 160.3(2) . 3_665 ?
O2 Dy4 P1 28.73(11) 3_665 3_665 ?
O33 Dy4 Dy1 58.6(2) . 3_665 ?
O4 Dy4 Dy1 36.37(11) 3_665 3_665 ?
O7 Dy4 Dy1 107.19(12) 3_665 3_665 ?
O32 Dy4 Dy1 105.90(18) . 3_665 ?
O30 Dy4 Dy1 88.53(12) . 3_665 ?
O31 Dy4 Dy1 146.92(15) . 3_665 ?
O3 Dy4 Dy1 39.84(12) 3_665 3_665 ?
N8 Dy4 Dy1 138.0(2) . 3_665 ?
O2 Dy4 Dy1 75.88(11) 3_665 3_665 ?
P1 Dy4 Dy1 52.71(4) 3_665 3_665 ?
O33 Dy4 Dy5 75.6(2) . . ?
O4 Dy4 Dy5 33.60(11) 3_665 . ?
O7 Dy4 Dy5 69.79(12) 3_665 . ?
O32 Dy4 Dy5 151.64(19) . . ?
O30 Dy4 Dy5 33.58(12) . . ?
O31 Dy4 Dy5 135.81(14) . . ?
O3 Dy4 Dy5 101.00(12) 3_665 . ?
N8 Dy4 Dy5 97.3(2) . . ?
O2 Dy4 Dy5 105.12(10) 3_665 . ?
P1 Dy4 Dy5 102.02(4) 3_665 . ?
Dy1 Dy4 Dy5 61.482(11) 3_665 . ?
O29 Dy5 O8 80.92(17) . 3_665 ?
O29 Dy5 O30 131.71(18) . . ?
O8 Dy5 O30 78.50(17) 3_665 . ?
O29 Dy5 O28 75.28(16) . . ?
O8 Dy5 O28 85.05(15) 3_665 . ?
O30 Dy5 O28 144.25(16) . . ?
O29 Dy5 O4 149.19(16) . 3_665 ?
O8 Dy5 O4 80.09(15) 3_665 3_665 ?
O30 Dy5 O4 66.98(16) . 3_665 ?
O28 Dy5 O4 79.11(15) . 3_665 ?
O29 Dy5 O34 123.05(18) . . ?
O8 Dy5 O34 144.10(15) 3_665 . ?
O30 Dy5 O34 98.02(17) . . ?
O28 Dy5 O34 77.30(16) . . ?
O4 Dy5 O34 66.10(15) 3_665 . ?
O29 Dy5 N7 71.1(2) . . ?
O8 Dy5 N7 83.1(2) 3_665 . ?
O30 Dy5 N7 63.4(2) . . ?
O28 Dy5 N7 145.71(19) . . ?
O4 Dy5 N7 129.8(2) 3_665 . ?
O34 Dy5 N7 127.67(19) . . ?
O29 Dy5 N10 73.3(2) . . ?
O8 Dy5 N10 152.46(19) 3_665 . ?
O30 Dy5 N10 111.8(2) . . ?
O28 Dy5 N10 97.4(2) . . ?
O4 Dy5 N10 127.38(19) 3_665 . ?
O34 Dy5 N10 62.02(19) . . ?
N7 Dy5 N10 79.6(2) . . ?
O29 Dy5 Dy1 143.28(14) . 3_665 ?
O8 Dy5 Dy1 111.04(11) 3_665 3_665 ?
O30 Dy5 Dy1 85.00(12) . 3_665 ?
O28 Dy5 Dy1 71.57(10) . 3_665 ?
O4 Dy5 Dy1 33.02(11) 3_665 3_665 ?
O34 Dy5 Dy1 33.58(11) . 3_665 ?
N7 Dy5 Dy1 142.59(16) . 3_665 ?
N10 Dy5 Dy1 95.60(15) . 3_665 ?
O29 Dy5 Dy4 154.27(14) . . ?
O8 Dy5 Dy4 74.84(11) 3_665 . ?
O30 Dy5 Dy4 34.44(12) . . ?
O28 Dy5 Dy4 110.55(11) . . ?
O4 Dy5 Dy4 32.68(11) 3_665 . ?
O34 Dy5 Dy4 82.41(12) . . ?
N7 Dy5 Dy4 97.17(18) . . ?
N10 Dy5 Dy4 128.38(17) . . ?
Dy1 Dy5 Dy4 56.937(11) 3_665 . ?
O22 Dy6 O26 78.21(19) . . ?
O22 Dy6 O24 114.0(2) . . ?
O26 Dy6 O24 77.19(16) . . ?
O22 Dy6 O14 79.03(18) . . ?
O26 Dy6 O14 145.06(14) . . ?
O24 Dy6 O14 136.84(16) . . ?
O22 Dy6 O19 84.8(2) . . ?
O26 Dy6 O19 77.09(14) . . ?
O24 Dy6 O19 143.85(16) . . ?
O14 Dy6 O19 74.75(14) . . ?
O22 Dy6 O23 91.6(2) . . ?
O26 Dy6 O23 136.94(17) . . ?
O24 Dy6 O23 69.08(18) . . ?
O14 Dy6 O23 69.63(16) . . ?
O19 Dy6 O23 144.23(16) . . ?
O22 Dy6 O12 146.83(18) . 3_665 ?
O26 Dy6 O12 130.58(15) . 3_665 ?
O24 Dy6 O12 91.20(15) . 3_665 ?
O14 Dy6 O12 67.80(14) . 3_665 ?
O19 Dy6 O12 86.61(14) . 3_665 ?
O23 Dy6 O12 77.14(19) . 3_665 ?
O22 Dy6 O10 146.8(2) . 3_665 ?
O26 Dy6 O10 72.62(14) . 3_665 ?
O24 Dy6 O10 74.77(15) . 3_665 ?
O14 Dy6 O10 117.59(13) . 3_665 ?
O19 Dy6 O10 73.57(14) . 3_665 ?
O23 Dy6 O10 120.65(18) . 3_665 ?
O12 Dy6 O10 58.01(14) 3_665 3_665 ?
O22 Dy6 P2 163.00(18) . 3_665 ?
O26 Dy6 P2 101.72(11) . 3_665 ?
O24 Dy6 P2 82.18(12) . 3_665 ?
O14 Dy6 P2 92.64(10) . 3_665 ?
O19 Dy6 P2 78.67(10) . 3_665 ?
O23 Dy6 P2 99.41(16) . 3_665 ?
O12 Dy6 P2 28.88(11) 3_665 3_665 ?
O10 Dy6 P2 29.13(10) 3_665 3_665 ?
O22 Dy6 Dy2 116.37(16) . 3_665 ?
O26 Dy6 Dy2 38.67(10) . 3_665 ?
O24 Dy6 Dy2 68.12(12) . 3_665 ?
O14 Dy6 Dy2 145.22(10) . 3_665 ?
O19 Dy6 Dy2 75.91(10) . 3_665 ?
O23 Dy6 Dy2 135.55(13) . 3_665 ?
O12 Dy6 Dy2 92.29(10) 3_665 3_665 ?
O10 Dy6 Dy2 34.39(9) 3_665 3_665 ?
P2 Dy6 Dy2 63.45(3) 3_665 3_665 ?
O22 Dy6 Dy3 113.46(15) . 3_665 ?
O26 Dy6 Dy3 154.42(11) . 3_665 ?
O24 Dy6 Dy3 114.76(12) . 3_665 ?
O14 Dy6 Dy3 34.53(10) . 3_665 ?
O19 Dy6 Dy3 81.31(10) . 3_665 ?
O23 Dy6 Dy3 67.55(14) . 3_665 ?
O12 Dy6 Dy3 33.42(10) 3_665 3_665 ?
O10 Dy6 Dy3 88.31(9) 3_665 3_665 ?
P2 Dy6 Dy3 60.25(3) 3_665 3_665 ?
Dy2 Dy6 Dy3 122.164(12) 3_665 3_665 ?
O6 Dy7 O13 91.50(16) . . ?
O6 Dy7 O37 156.70(16) . . ?
O13 Dy7 O37 99.51(14) . . ?
O6 Dy7 O2 89.38(17) . . ?
O13 Dy7 O2 165.60(16) . . ?
O37 Dy7 O2 84.99(15) . . ?
O6 Dy7 O5 135.49(16) . . ?
O13 Dy7 O5 91.71(14) . . ?
O37 Dy7 O5 65.09(14) . . ?
O2 Dy7 O5 77.70(16) . . ?
O6 Dy7 O7 74.51(17) . . ?
O13 Dy7 O7 124.12(14) . . ?
O37 Dy7 O7 82.32(15) . . ?
O2 Dy7 O7 69.89(16) . . ?
O5 Dy7 O7 135.63(15) . . ?
O6 Dy7 N3 71.9(2) . . ?
O13 Dy7 N3 86.72(16) . . ?
O37 Dy7 N3 128.82(18) . . ?
O2 Dy7 N3 79.89(17) . . ?
O5 Dy7 N3 63.98(18) . . ?
O7 Dy7 N3 134.51(17) . . ?
O6 Dy7 O9 87.39(16) . . ?
O13 Dy7 O9 68.74(13) . . ?
O37 Dy7 O9 77.74(14) . . ?
O2 Dy7 O9 125.67(15) . . ?
O5 Dy7 O9 134.49(14) . . ?
O7 Dy7 O9 57.05(14) . . ?
N3 Dy7 O9 147.60(17) . . ?
O6 Dy7 P5 84.77(13) . . ?
O13 Dy7 P5 97.88(10) . . ?
O37 Dy7 P5 73.47(10) . . ?
O2 Dy7 P5 96.52(13) . . ?
O5 Dy7 P5 138.46(10) . . ?
O7 Dy7 P5 28.73(11) . . ?
N3 Dy7 P5 156.38(15) . . ?
O9 Dy7 P5 29.19(9) . . ?
O6 Dy7 Dy2 160.65(13) . . ?
O13 Dy7 Dy2 104.10(10) . . ?
O37 Dy7 Dy2 31.80(10) . . ?
O2 Dy7 Dy2 72.66(12) . . ?
O5 Dy7 Dy2 34.74(10) . . ?
O7 Dy7 Dy2 104.85(11) . . ?
N3 Dy7 Dy2 97.25(15) . . ?
O9 Dy7 Dy2 108.74(10) . . ?
P5 Dy7 Dy2 103.97(3) . . ?
O15 Dy8 O11 74.52(16) . . ?
O15 Dy8 O18 141.55(15) . . ?
O11 Dy8 O18 143.20(16) . . ?
O15 Dy8 O21 78.94(17) . . ?
O11 Dy8 O21 132.28(19) . . ?
O18 Dy8 O21 75.61(17) . . ?
O15 Dy8 O16 146.31(15) . . ?
O11 Dy8 O16 72.80(15) . . ?
O18 Dy8 O16 70.41(15) . . ?
O21 Dy8 O16 130.57(17) . . ?
O15 Dy8 O20 102.41(14) . . ?
O11 Dy8 O20 83.68(15) . . ?
O18 Dy8 O20 80.98(15) . . ?
O21 Dy8 O20 141.14(19) . . ?
O16 Dy8 O20 66.13(13) . . ?
O15 Dy8 N4 113.80(16) . . ?
O11 Dy8 N4 77.50(17) . . ?
O18 Dy8 N4 88.55(16) . . ?
O21 Dy8 N4 78.0(2) . . ?
O16 Dy8 N4 66.47(17) . . ?
O20 Dy8 N4 132.27(17) . . ?
O15 Dy8 O19 76.76(14) . . ?
O11 Dy8 O19 118.32(14) . . ?
O18 Dy8 O19 76.06(14) . . ?
O21 Dy8 O19 92.48(19) . . ?
O16 Dy8 O19 112.27(14) . . ?
O20 Dy8 O19 51.51(13) . . ?
N4 Dy8 O19 163.61(16) . . ?
O15 Dy8 C112 90.66(15) . . ?
O11 Dy8 C112 102.24(15) . . ?
O18 Dy8 C112 76.18(15) . . ?
O21 Dy8 C112 117.1(2) . . ?
O16 Dy8 C112 88.42(15) . . ?
O20 Dy8 C112 25.46(15) . . ?
N4 Dy8 C112 154.01(18) . . ?
O19 Dy8 C112 26.10(15) . . ?
C14 N1 C11 116.9(6) . . ?
C14 N1 Dy2 116.2(4) . . ?
C11 N1 Dy2 126.3(5) . . ?
C12 N2 C13 116.6(8) . . ?
C17 N3 N14 111.4(6) . . ?
C17 N3 Dy7 130.8(6) . . ?
N14 N3 Dy7 117.5(4) . . ?
C34 N4 C37 116.9(6) . . ?
C34 N4 Dy8 126.4(5) . . ?
C37 N4 Dy8 116.1(4) . . ?
C36 N5 C35 115.7(7) . . ?
C40 N6 N15 111.5(5) . . ?
C40 N6 Dy3 130.7(5) . . ?
N15 N6 Dy3 117.8(4) . . ?
C53 N7 N16 110.3(7) . . ?
C53 N7 Dy5 130.5(6) . . ?
N16 N7 Dy5 118.5(5) . . ?
C59 N8 C56 115.8(9) . . ?
C59 N8 Dy4 125.7(8) . . ?
C56 N8 Dy4 118.4(6) . . ?
C57 N9 C58 115.5(10) . . ?
C60 N10 C63 116.5(8) . . ?
C60 N10 Dy5 126.5(6) . . ?
C63 N10 Dy5 115.2(5) . . ?
C61 N11 C62 115.4(9) . . ?
C66 N12 N17 111.7(7) . . ?
C66 N12 Dy1 130.3(5) . 3_665 ?
N17 N12 Dy1 117.7(5) . 3_665 ?
P1 O1 Dy2 140.6(3) . . ?
P1 O1 Dy1 93.0(2) . . ?
Dy2 O1 Dy1 107.11(19) . . ?
P1 O2 Dy7 138.3(3) . . ?
P1 O2 Dy4 95.8(2) . 3_665 ?
Dy7 O2 Dy4 109.1(2) . 3_665 ?
P1 O3 Dy1 100.3(2) . . ?
P1 O3 Dy4 99.4(2) . 3_665 ?
Dy1 O3 Dy4 99.49(18) . 3_665 ?
Dy4 O4 Dy1 107.46(17) 3_665 . ?
Dy4 O4 Dy5 113.71(18) 3_665 3_665 ?
Dy1 O4 Dy5 113.19(18) . 3_665 ?
C15 O5 Dy2 123.0(4) . . ?
C15 O5 Dy7 116.6(4) . . ?
Dy2 O5 Dy7 110.01(16) . . ?
C23 O6 Dy7 140.0(5) . . ?
P5 O7 Dy4 139.7(3) . 3_665 ?
P5 O7 Dy7 99.4(2) . . ?
Dy4 O7 Dy7 112.52(19) 3_665 . ?
P5 O8 Dy5 135.6(3) . 3_665 ?
P5 O9 Dy3 152.4(3) . 3_665 ?
P5 O9 Dy7 96.0(2) . . ?
Dy3 O9 Dy7 111.43(16) 3_665 . ?
P2 O10 Dy2 154.5(3) . . ?
P2 O10 Dy6 97.8(2) . 3_665 ?
Dy2 O10 Dy6 107.16(16) . 3_665 ?
P2 O11 Dy8 143.8(3) . . ?
P2 O12 Dy3 136.8(2) . . ?
P2 O12 Dy6 101.4(2) . 3_665 ?
Dy3 O12 Dy6 111.81(17) . 3_665 ?
P4 O13 Dy7 153.9(2) . . ?
P4 O13 Dy3 95.27(18) . 3_665 ?
Dy7 O13 Dy3 110.67(15) . 3_665 ?
P4 O14 Dy6 141.6(2) . . ?
P4 O14 Dy3 101.3(2) . 3_665 ?
Dy6 O14 Dy3 112.16(16) . 3_665 ?
P4 O15 Dy8 147.1(3) . . ?
C38 O16 Dy3 118.0(4) . . ?
C38 O16 Dy8 120.6(4) . . ?
Dy3 O16 Dy8 113.78(15) . . ?
C46 O17 Dy3 140.6(4) . . ?
C112 O19 Dy6 142.0(4) . . ?
C112 O19 Dy8 92.2(3) . . ?
Dy6 O19 Dy8 125.67(17) . . ?
C112 O20 Dy3 144.3(4) . . ?
C112 O20 Dy8 97.3(4) . . ?
Dy3 O20 Dy8 111.71(15) . . ?
C110 O21 Dy8 132.3(6) . . ?
C110 O22 Dy6 151.8(6) . . ?
C108 O24 Dy6 139.6(5) . . ?
C108 O25 Dy2 135.8(4) . 3_665 ?
P3 O26 Dy6 153.8(3) . . ?
P3 O26 Dy2 95.9(2) . 3_665 ?
Dy6 O26 Dy2 106.44(15) . 3_665 ?
P3 O27 Dy1 136.0(2) . 3_665 ?
P3 O27 Dy2 99.6(2) . 3_665 ?
Dy1 O27 Dy2 114.34(19) 3_665 3_665 ?
P3 O28 Dy5 139.7(3) . . ?
C47 O29 Dy5 147.0(5) . . ?
C55 O30 Dy5 120.9(6) . . ?
C55 O30 Dy4 126.8(6) . . ?
Dy5 O30 Dy4 111.98(18) . . ?
C103 O32 Dy4 129.4(5) . . ?
C107 O33 Dy4 154.7(7) . . ?
C64 O34 Dy1 118.6(5) . 3_665 ?
C64 O34 Dy5 126.3(5) . . ?
Dy1 O34 Dy5 112.33(18) 3_665 . ?
C72 O35 Dy1 139.9(5) . 3_665 ?
C107 O36 Dy1 119.6(5) . 3_665 ?
Dy2 O37 Dy7 116.01(18) . . ?
O1 P1 O2 113.6(3) . . ?
O1 P1 O3 107.6(3) . . ?
O2 P1 O3 106.4(3) . . ?
O1 P1 C1 117.8(7) . . ?
O2 P1 C1 103.1(8) . . ?
O3 P1 C1 107.7(7) . . ?
O1 P1 C1' 104.7(4) . . ?
O2 P1 C1' 115.6(4) . . ?
O3 P1 C1' 108.7(3) . . ?
O1 P1 Dy1 58.01(19) . . ?
O2 P1 Dy1 116.1(2) . . ?
O3 P1 Dy1 50.60(19) . . ?
C1 P1 Dy1 138.7(7) . . ?
C1' P1 Dy1 128.0(3) . . ?
O1 P1 Dy4 118.6(2) . 3_665 ?
O2 P1 Dy4 55.45(19) . 3_665 ?
O3 P1 Dy4 51.58(19) . 3_665 ?
C1 P1 Dy4 123.5(7) . 3_665 ?
Dy1 P1 Dy4 74.13(4) . 3_665 ?
O11 P2 O10 113.3(3) . . ?
O11 P2 O12 114.4(2) . . ?
O10 P2 O12 102.8(2) . . ?
O11 P2 C24 107.1(3) . . ?
O10 P2 C24 110.3(3) . . ?
O12 P2 C24 108.9(3) . . ?
O11 P2 Dy6 130.20(18) . 3_665 ?
O10 P2 Dy6 53.03(17) . 3_665 ?
O12 P2 Dy6 49.74(16) . 3_665 ?
C24 P2 Dy6 122.7(2) . 3_665 ?
O28 P3 O26 112.2(2) . . ?
O28 P3 O27 113.3(3) . . ?
O26 P3 O27 103.5(2) . . ?
O28 P3 C73 110.2(3) . . ?
O26 P3 C73 111.2(3) . . ?
O27 P3 C73 106.1(3) . . ?
O28 P3 Dy2 116.64(19) . 3_665 ?
O26 P3 Dy2 54.50(17) . 3_665 ?
O27 P3 Dy2 50.98(16) . 3_665 ?
C73 P3 Dy2 133.0(2) . 3_665 ?
O15 P4 O13 112.4(2) . . ?
O15 P4 O14 113.0(2) . . ?
O13 P4 O14 104.8(2) . . ?
O15 P4 C83 109.4(3) . . ?
O13 P4 C83 109.7(3) . . ?
O14 P4 C83 107.2(3) . . ?
O15 P4 Dy3 123.76(18) . 3_665 ?
O13 P4 Dy3 55.43(15) . 3_665 ?
O14 P4 Dy3 49.81(16) . 3_665 ?
C83 P4 Dy3 126.6(3) . 3_665 ?
O8 P5 O7 113.1(3) . . ?
O8 P5 O9 111.1(3) . . ?
O7 P5 O9 104.6(3) . . ?
O8 P5 C93 110.4(3) . . ?
O7 P5 C93 108.9(3) . . ?
O9 P5 C93 108.5(3) . . ?
O8 P5 Dy7 115.51(19) . . ?
O7 P5 Dy7 51.92(18) . . ?
O9 P5 Dy7 54.76(16) . . ?
C93 P5 Dy7 134.1(3) . . ?
C10 C1 C2 119.6(7) . . ?
C10 C1 P1 115.5(11) . . ?
C2 C1 P1 124.8(11) . . ?
C3 C2 C1 120.0(7) . . ?
C4 C3 C2 120.2(7) . . ?
C5 C4 C3 119.8(7) . . ?
C10 C5 C6 120.0(6) . . ?
C10 C5 C4 120.0(6) . . ?
C6 C5 C4 120.0(7) . . ?
C5 C6 C7 120.0(7) . . ?
C8 C7 C6 119.9(7) . . ?
C9 C8 C7 120.0(7) . . ?
C8 C9 C10 120.0(7) . . ?
C5 C10 C9 120.1(6) . . ?
C5 C10 C1 120.4(6) . . ?
C9 C10 C1 119.5(7) . . ?
C10' C1' C2' 118.5(6) . . ?
C10' C1' P1 125.6(6) . . ?
C2' C1' P1 115.5(6) . . ?
C3' C2' C1' 121.2(7) . . ?
C2' C3' C4' 119.9(7) . . ?
C3' C4' C5' 119.7(7) . . ?
C6' C5' C4' 119.0(6) . . ?
C6' C5' C10' 120.8(6) . . ?
C4' C5' C10' 120.2(6) . . ?
C5' C6' C7' 119.6(7) . . ?
C8' C7' C6' 119.6(7) . . ?
C7' C8' C9' 121.0(7) . . ?
C10' C9' C8' 119.1(7) . . ?
C1' C10' C9' 119.7(6) . . ?
C1' C10' C5' 120.5(6) . . ?
C9' C10' C5' 119.8(6) . . ?
N1 C11 C12 119.9(8) . . ?
N2 C12 C11 123.1(8) . . ?
N2 C13 C14 122.7(9) . . ?
N1 C14 C13 120.7(7) . . ?
N1 C14 C15 115.4(6) . . ?
C13 C14 C15 123.8(7) . . ?
N14 C15 O5 127.8(6) . . ?
N14 C15 C14 114.7(6) . . ?
O5 C15 C14 117.5(6) . . ?
C15 N14 N3 110.6(5) . . ?
N3 C17 C18 125.7(8) . . ?
C19 C18 C23 119.7(9) . . ?
C19 C18 C17 116.7(9) . . ?
C23 C18 C17 123.5(7) . . ?
C20 C19 C18 121.2(10) . . ?
C19 C20 C21 118.7(9) . . ?
C22 C21 C20 120.9(11) . . ?
C21 C22 C23 122.8(11) . . ?
O6 C23 C22 121.5(8) . . ?
O6 C23 C18 121.6(7) . . ?
C22 C23 C18 116.8(8) . . ?
C29' C24 C25' 116.4(6) . . ?
C29 C24 C25 118.3(6) . . ?
C29 C24 P2 135.5(6) . . ?
C29' C24 P2 137.1(6) . . ?
C25' C24 P2 106.4(5) . . ?
C25 C24 P2 106.2(5) . . ?
C26 C25 C24 120.4(7) . . ?
C25 C26 C27 119.8(7) . . ?
C28 C27 C26 119.4(7) . . ?
C33 C28 C27 119.1(8) . . ?
C33 C28 C29 120.3(6) . . ?
C27 C28 C29 120.6(6) . . ?
C24 C29 C30 118.1(7) . . ?
C24 C29 C28 121.3(6) . . ?
C30 C29 C28 120.6(6) . . ?
C29 C30 C31 118.9(7) . . ?
C32 C31 C30 120.6(7) . . ?
C31 C32 C33 120.1(7) . . ?
C28 C33 C32 119.5(7) . . ?
C26' C25' C24 121.7(7) . . ?
C25' C26' C27' 119.9(7) . . ?
C28' C27' C26' 118.6(7) . . ?
C29' C28' C27' 120.9(7) . . ?
C29' C28' C33' 120.8(7) . . ?
C27' C28' C33' 118.0(8) . . ?
C24 C29' C30' 117.4(7) . . ?
C24 C29' C28' 122.2(6) . . ?
C30' C29' C28' 120.4(6) . . ?
C29' C30' C31' 119.0(7) . . ?
C32' C31' C30' 120.8(7) . . ?
C33' C32' C31' 119.7(7) . . ?
C32' C33' C28' 119.2(7) . . ?
N4 C34 C35 122.5(8) . . ?
N5 C35 C34 122.1(8) . . ?
N5 C36 C37 122.9(8) . . ?
N4 C37 C36 119.9(7) . . ?
N4 C37 C38 117.1(6) . . ?
C36 C37 C38 123.0(7) . . ?
O16 C38 N15 127.5(6) . . ?
O16 C38 C37 116.9(6) . . ?
N15 C38 C37 115.5(6) . . ?
C38 N15 N6 110.0(5) . . ?
N6 C40 C41 126.5(7) . . ?
C42 C41 C46 118.4(7) . . ?
C42 C41 C40 118.8(7) . . ?
C46 C41 C40 122.7(7) . . ?
C43 C42 C41 122.1(8) . . ?
C42 C43 C44 120.3(7) . . ?
C43 C44 C45 119.1(8) . . ?
C46 C45 C44 121.5(8) . . ?
O17 C46 C45 119.6(7) . . ?
O17 C46 C41 121.9(7) . . ?
C45 C46 C41 118.4(7) . . ?
O29 C47 C48 121.9(7) . . ?
O29 C47 C52 121.1(8) . . ?
C48 C47 C52 117.0(8) . . ?
C49 C48 C47 121.6(9) . . ?
C48 C49 C50 122.3(10) . . ?
C51 C50 C49 118.2(10) . . ?
C50 C51 C52 122.8(11) . . ?
C53 C52 C51 118.2(9) . . ?
C53 C52 C47 123.6(8) . . ?
C51 C52 C47 118.2(10) . . ?
N7 C53 C52 126.6(8) . . ?
C55 N16 N7 109.0(7) . . ?
N16 C55 O30 127.6(8) . . ?
N16 C55 C56 117.4(8) . . ?
O30 C55 C56 114.9(8) . . ?
N8 C56 C57 122.6(10) . . ?
N8 C56 C55 115.7(8) . . ?
C57 C56 C55 121.8(11) . . ?
N9 C57 C56 120.8(13) . . ?
C59 C58 N9 123.4(12) . . ?
N8 C59 C58 121.8(13) . . ?
N10 C60 C61 120.9(9) . . ?
N11 C61 C60 124.1(9) . . ?
N11 C62 C63 121.8(10) . . ?
N10 C63 C62 121.0(8) . . ?
N10 C63 C64 116.0(7) . . ?
C62 C63 C64 122.8(8) . . ?
N17 C64 O34 127.3(8) . . ?
N17 C64 C63 117.2(7) . . ?
O34 C64 C63 115.5(7) . . ?
C64 N17 N12 111.2(6) . . ?
N12 C66 C67 126.3(8) . . ?
C72 C67 C68 118.2(9) . . ?
C72 C67 C66 122.9(8) . . ?
C68 C67 C66 118.7(8) . . ?
C69 C68 C67 121.7(10) . . ?
C68 C69 C70 121.1(11) . . ?
C71 C70 C69 120.2(13) . . ?
C70 C71 C72 121.5(11) . . ?
O35 C72 C67 122.3(9) . . ?
O35 C72 C71 120.8(8) . . ?
C67 C72 C71 116.9(9) . . ?
C74 C73 C82 118.7(7) . . ?
C74 C73 P3 114.9(6) . . ?
C82 C73 P3 126.1(6) . . ?
C73 C74 C75 123.5(8) . . ?
C76 C75 C74 119.3(9) . . ?
C75 C76 C77 120.7(8) . . ?
C76 C77 C78 121.1(9) . . ?
C76 C77 C82 120.9(8) . . ?
C78 C77 C82 118.0(10) . . ?
C79 C78 C77 121.1(10) . . ?
C78 C79 C80 120.9(9) . . ?
C79 C80 C81 120.1(10) . . ?
C80 C81 C82 121.8(9) . . ?
C81 C82 C73 125.2(7) . . ?
C81 C82 C77 117.9(8) . . ?
C73 C82 C77 116.9(7) . . ?
C84 C83 C92 119.9(7) . . ?
C84 C83 P4 116.5(6) . . ?
C92 C83 P4 123.6(6) . . ?
C83 C84 C85 122.2(9) . . ?
C86 C85 C84 118.7(11) . . ?
C87 C86 C85 121.0(9) . . ?
C86 C87 C88 120.0(11) . . ?
C86 C87 C92 121.0(9) . . ?
C88 C87 C92 119.0(12) . . ?
C89 C88 C87 122.0(12) . . ?
C88 C89 C90 119.4(10) . . ?
C91 C90 C89 120.8(12) . . ?
C90 C91 C92 120.7(9) . . ?
C91 C92 C87 117.9(8) . . ?
C91 C92 C83 125.0(7) . . ?
C87 C92 C83 117.0(8) . . ?
C102 C93 C94 115.8(9) . . ?
C102 C93 P5 128.9(7) . . ?
C94 C93 P5 115.2(7) . . ?
C95 C94 C93 123.3(15) . . ?
C96 C95 C94 119.1(16) . . ?
C95 C96 C97 127.4(13) . . ?
C98 C97 C102 120.7(12) . . ?
C98 C97 C96 124.7(10) . . ?
C102 C97 C96 114.6(10) . . ?
C97 C98 C99 121.1(12) . . ?
C100 C99 C98 117.6(13) . . ?
C99 C100 C101 121.4(12) . . ?
C102 C101 C100 117.8(10) . . ?
C101 C102 C93 119.1(9) . . ?
C101 C102 C97 121.2(11) . . ?
C93 C102 C97 119.8(10) . . ?
C103 N13 C104 121.4(10) . . ?
C103 N13 C15' 119.7(8) . . ?
C103 N13 C14' 119.3(9) . . ?
C15' N13 C14' 112.1(9) . . ?
C103 N13 C105 117.3(8) . . ?
C104 N13 C105 112.8(9) . . ?
O32 C103 N13 124.8(7) . . ?
O33 C107 O36 118.1(7) . . ?
O33 C107 C106 119.4(10) . . ?
O36 C107 C106 115.0(9) . . ?
O25 C108 O24 125.5(6) . . ?
O25 C108 C109 117.2(7) . . ?
O24 C108 C109 117.2(8) . . ?
O21 C110 O22 130.6(7) . . ?
O21 C110 C111 116.2(8) . . ?
O22 C110 C111 113.2(9) . . ?
O20 C112 O19 118.8(5) . . ?
O20 C112 Dy8 57.3(3) . . ?
O19 C112 Dy8 61.7(3) . . ?

loop_
_geom_bond_atom_site_label_1
_geom_bond_atom_site_label_2
_geom_bond_distance
_geom_bond_site_symmetry_2
_geom_bond_publ_flag
Dy1 O35 2.202(5) 3_665 ?
Dy1 O27 2.321(4) 3_665 ?
Dy1 O4 2.342(4) . ?
Dy1 O36 2.353(6) 3_665 ?
Dy1 O34 2.363(5) 3_665 ?
Dy1 O3 2.447(5) . ?
Dy1 N12 2.495(6) 3_665 ?
Dy1 O1 2.647(5) . ?
Dy1 P1 3.116(2) . ?
Dy1 Dy4 3.7680(6) 3_665 ?
Dy1 Dy5 3.9506(6) 3_665 ?
Dy1 Dy2 3.9952(5) . ?
Dy2 O10 2.293(4) . ?
Dy2 O37 2.295(4) . ?
Dy2 O1 2.314(5) . ?
Dy2 O25 2.320(5) 3_665 ?
Dy2 O5 2.374(4) . ?
Dy2 O27 2.433(4) 3_665 ?
Dy2 O26 2.527(4) 3_665 ?
Dy2 N1 2.576(5) . ?
Dy2 P3 3.0871(16) 3_665 ?
Dy2 Dy6 3.8786(5) 3_665 ?
Dy2 Dy7 3.9143(5) . ?
Dy3 O17 2.196(4) . ?
Dy3 O9 2.275(4) 3_665 ?
Dy3 O12 2.353(4) . ?
Dy3 O16 2.388(4) . ?
Dy3 O20 2.408(4) . ?
Dy3 O14 2.428(4) 3_665 ?
Dy3 N6 2.499(5) . ?
Dy3 O13 2.577(4) 3_665 ?
Dy3 P4 3.1163(15) 3_665 ?
Dy3 Dy6 3.9666(5) 3_665 ?
Dy4 O33 2.327(6) . ?
Dy4 O4 2.332(5) 3_665 ?
Dy4 O7 2.361(4) 3_665 ?
Dy4 O32 2.397(5) . ?
Dy4 O30 2.411(5) . ?
Dy4 O31 2.430(6) . ?
Dy4 O3 2.490(5) 3_665 ?
Dy4 N8 2.577(8) . ?
Dy4 O2 2.595(5) 3_665 ?
Dy4 P1 3.135(2) 3_665 ?
Dy4 Dy5 3.9543(7) . ?
Dy5 O29 2.214(5) . ?
Dy5 O8 2.338(5) 3_665 ?
Dy5 O30 2.359(5) . ?
Dy5 O28 2.369(4) . ?
Dy5 O4 2.390(5) 3_665 ?
Dy5 O34 2.394(5) . ?
Dy5 N7 2.533(7) . ?
Dy5 N10 2.681(7) . ?
Dy6 O22 2.255(6) . ?
Dy6 O26 2.313(4) . ?
Dy6 O24 2.333(4) . ?
Dy6 O14 2.352(4) . ?
Dy6 O19 2.384(4) . ?
Dy6 O23 2.421(6) . ?
Dy6 O12 2.436(4) 3_665 ?
Dy6 O10 2.524(4) 3_665 ?
Dy6 P2 3.1297(16) 3_665 ?
Dy7 O6 2.227(5) . ?
Dy7 O13 2.299(4) . ?
Dy7 O37 2.320(4) . ?
Dy7 O2 2.371(4) . ?
Dy7 O5 2.404(4) . ?
Dy7 O7 2.505(5) . ?
Dy7 N3 2.507(5) . ?
Dy7 O9 2.579(4) . ?
Dy7 P5 3.1396(17) . ?
Dy8 O15 2.242(4) . ?
Dy8 O11 2.292(4) . ?
Dy8 O18 2.317(4) . ?
Dy8 O21 2.320(5) . ?
Dy8 O16 2.403(4) . ?
Dy8 O20 2.441(4) . ?
Dy8 N4 2.509(5) . ?
Dy8 O19 2.538(4) . ?
Dy8 C112 2.879(6) . ?
N1 C14 1.343(10) . ?
N1 C11 1.354(9) . ?
N2 C12 1.313(13) . ?
N2 C13 1.318(11) . ?
N3 C17 1.281(10) . ?
N3 N14 1.415(9) . ?
N4 C34 1.317(9) . ?
N4 C37 1.333(9) . ?
N5 C36 1.316(11) . ?
N5 C35 1.327(11) . ?
N6 C40 1.277(9) . ?
N6 N15 1.419(8) . ?
N7 C53 1.308(11) . ?
N7 N16 1.427(10) . ?
N8 C59 1.339(14) . ?
N8 C56 1.349(14) . ?
N9 C57 1.339(16) . ?
N9 C58 1.359(17) . ?
N10 C60 1.339(11) . ?
N10 C63 1.346(11) . ?
N11 C61 1.315(14) . ?
N11 C62 1.343(12) . ?
N12 C66 1.272(11) . ?
N12 N17 1.414(9) . ?
O1 P1 1.513(5) . ?
O2 P1 1.515(5) . ?
O3 P1 1.541(5) . ?
O5 C15 1.303(8) . ?
O6 C23 1.321(10) . ?
O7 P5 1.529(5) . ?
O8 P5 1.507(5) . ?
O9 P5 1.540(4) . ?
O10 P2 1.538(4) . ?
O11 P2 1.495(5) . ?
O12 P2 1.542(5) . ?
O13 P4 1.532(4) . ?
O14 P4 1.535(4) . ?
O15 P4 1.494(4) . ?
O16 C38 1.296(8) . ?
O17 C46 1.326(9) . ?
O19 C112 1.268(7) . ?
O20 C112 1.248(7) . ?
O21 C110 1.218(10) . ?
O22 C110 1.292(10) . ?
O24 C108 1.273(9) . ?
O25 C108 1.258(10) . ?
O26 P3 1.531(4) . ?
O27 P3 1.536(5) . ?
O28 P3 1.506(5) . ?
O29 C47 1.284(9) . ?
O30 C55 1.299(10) . ?
O32 C103 1.235(8) . ?
O33 C107 1.277(10) . ?
O34 C64 1.316(9) . ?
O35 C72 1.294(11) . ?
O36 C107 1.328(11) . ?
P1 C1 1.769(18) . ?
P1 C1' 1.888(9) . ?
P2 C24 1.832(6) . ?
P3 C73 1.806(7) . ?
P4 C83 1.805(7) . ?
P5 C93 1.806(8) . ?
C1 C10 1.371(8) . ?
C1 C2 1.373(8) . ?
C2 C3 1.372(9) . ?
C3 C4 1.372(8) . ?
C4 C5 1.371(8) . ?
C5 C10 1.368(8) . ?
C5 C6 1.369(8) . ?
C6 C7 1.374(8) . ?
C7 C8 1.371(9) . ?
C8 C9 1.370(8) . ?
C9 C10 1.371(8) . ?
C1' C10' 1.372(7) . ?
C1' C2' 1.387(8) . ?
C2' C3' 1.367(8) . ?
C3' C4' 1.371(8) . ?
C4' C5' 1.377(7) . ?
C5' C6' 1.368(7) . ?
C5' C10' 1.378(7) . ?
C6' C7' 1.376(8) . ?
C7' C8' 1.372(8) . ?
C8' C9' 1.377(8) . ?
C9' C10' 1.374(7) . ?
C11 C12 1.399(11) . ?
C13 C14 1.395(10) . ?
C14 C15 1.497(10) . ?
C15 N14 1.288(9) . ?
C17 C18 1.451(12) . ?
C18 C19 1.391(12) . ?
C18 C23 1.417(12) . ?
C19 C20 1.384(15) . ?
C20 C21 1.388(15) . ?
C21 C22 1.338(14) . ?
C22 C23 1.405(13) . ?
C24 C29 1.340(7) . ?
C24 C29' 1.361(7) . ?
C24 C25' 1.408(8) . ?
C24 C25 1.414(8) . ?
C25 C26 1.369(8) . ?
C26 C27 1.372(8) . ?
C27 C28 1.369(8) . ?
C28 C33 1.367(8) . ?
C28 C29 1.374(7) . ?
C29 C30 1.364(8) . ?
C30 C31 1.378(8) . ?
C31 C32 1.369(8) . ?
C32 C33 1.371(8) . ?
C25' C26' 1.373(8) . ?
C26' C27' 1.375(8) . ?
C27' C28' 1.371(8) . ?
C28' C29' 1.366(7) . ?
C28' C33' 1.373(8) . ?
C29' C30' 1.365(8) . ?
C30' C31' 1.376(8) . ?
C31' C32' 1.374(8) . ?
C32' C33' 1.373(8) . ?
C34 C35 1.375(11) . ?
C36 C37 1.408(10) . ?
C37 C38 1.498(10) . ?
C38 N15 1.299(9) . ?
C40 C41 1.430(11) . ?
C41 C42 1.414(11) . ?
C41 C46 1.423(10) . ?
C42 C43 1.361(12) . ?
C43 C44 1.388(13) . ?
C44 C45 1.409(11) . ?
C45 C46 1.400(11) . ?
C47 C48 1.424(12) . ?
C47 C52 1.433(12) . ?
C48 C49 1.361(12) . ?
C49 C50 1.383(16) . ?
C50 C51 1.364(17) . ?
C51 C52 1.428(13) . ?
C52 C53 1.424(14) . ?
N16 C55 1.297(12) . ?
C55 C56 1.504(14) . ?
C56 C57 1.399(14) . ?
C58 C59 1.358(17) . ?
C60 C61 1.381(14) . ?
C62 C63 1.403(13) . ?
C63 C64 1.467(12) . ?
C64 N17 1.280(11) . ?
C66 C67 1.448(12) . ?
C67 C72 1.399(12) . ?
C67 C68 1.423(14) . ?
C68 C69 1.350(17) . ?
C69 C70 1.352(18) . ?
C70 C71 1.353(16) . ?
C71 C72 1.456(15) . ?
C73 C74 1.380(10) . ?
C73 C82 1.436(11) . ?
C74 C75 1.387(11) . ?
C75 C76 1.362(13) . ?
C76 C77 1.400(14) . ?
C77 C78 1.429(13) . ?
C77 C82 1.445(12) . ?
C78 C79 1.353(17) . ?
C79 C80 1.378(16) . ?
C80 C81 1.382(12) . ?
C81 C82 1.393(12) . ?
C83 C84 1.343(12) . ?
C83 C92 1.439(10) . ?
C84 C85 1.397(12) . ?
C85 C86 1.385(17) . ?
C86 C87 1.358(16) . ?
C87 C88 1.419(15) . ?
C87 C92 1.424(13) . ?
C88 C89 1.306(19) . ?
C89 C90 1.442(18) . ?
C90 C91 1.347(11) . ?
C91 C92 1.410(12) . ?
C93 C102 1.420(13) . ?
C93 C94 1.484(16) . ?
C94 C95 1.300(16) . ?
C95 C96 1.271(18) . ?
C96 C97 1.436(17) . ?
C97 C98 1.337(17) . ?
C97 C102 1.432(8) . ?
C98 C99 1.389(18) . ?
C99 C100 1.385(15) . ?
C100 C101 1.458(16) . ?
C101 C102 1.300(15) . ?
N13 C103 1.368(7) . ?
N13 C104 1.460(9) . ?
N13 C15' 1.475(9) . ?
N13 C14' 1.477(9) . ?
N13 C105 1.492(9) . ?
C106 C107 1.427(13) . ?
C108 C109 1.524(11) . ?
C110 C111 1.520(14) . ?
